data_4124189
loop_
_publ_author_name
'Vukotic, V. Nicholas'
'O'Keefe, Christopher A'
'Zhu, Kelong'
'Harris, Kristopher J.'
'To, Christine'
'Schurko, Robert W.'
'Loeb, Stephen J.'

_publ_section_title
;
 Mechanically Interlocked Linkers inside Metal-Organic Frameworks: Effect
 of Ring Size on Rotational Dynamics.
;
_journal_name_full 'Journal of the American Chemical Society'
_journal_page_first 150723135020006
_journal_paper_doi 10.1021/jacs.5b04674
_journal_year 2015
_chemical_formula_moiety 'C25 H29 N O8, C22 H36 O6'
_chemical_formula_sum 'C47 H65 N O14'
_chemical_formula_weight 868.00
_chemical_name_systematic
;
 ?
;
_space_group_crystal_system monoclinic
_space_group_IT_number 14
_space_group_name_Hall '-P 2ybc'
_space_group_name_H-M_alt 'P 1 21/c 1'
_symmetry_space_group_name_Hall '-P 2ybc'
_symmetry_space_group_name_H-M 'P 1 21/c 1'
_atom_sites_solution_hydrogens geom
_atom_sites_solution_primary direct
_audit_creation_date 2015-02-05
_audit_creation_method
;
Olex2 1.2
(compiled 2015.01.26 svn.r3150 for OlexSys, GUI svn.r4998)
;
_cell_angle_alpha 90
_cell_angle_beta 108.2190(18)
_cell_angle_gamma 90
_cell_formula_units_Z 8
_cell_length_a 15.8754(12)
_cell_length_b 34.211(3)
_cell_length_c 18.0716(15)
_cell_measurement_reflns_used 9627
_cell_measurement_temperature 173(2)
_cell_measurement_theta_max 24.172
_cell_measurement_theta_min 3.046
_cell_volume 9322.9(13)
_computing_cell_refinement 'SAINT v8.34A (Bruker, 2013)'
_computing_data_reduction 'SAINT v8.34A (Bruker, 2013)'
_computing_molecular_graphics 'Olex2 (Dolomanov et al., 2009)'
_computing_publication_material 'Olex2 (Dolomanov et al., 2009)'
_computing_structure_refinement 'XL (Sheldrick, 2008)'
_computing_structure_solution 'XS (Sheldrick, 2008)'
_diffrn_ambient_temperature 173.06
_diffrn_measured_fraction_theta_full 0.718
_diffrn_measured_fraction_theta_max 0.997
_diffrn_measurement_method '\f and \w scans'
_diffrn_radiation_type MoK\a
_diffrn_radiation_wavelength 0.71073
_diffrn_reflns_av_R_equivalents 0.0706
_diffrn_reflns_av_unetI/netI 0.0401
_diffrn_reflns_laue_measured_fraction_full 0.718
_diffrn_reflns_laue_measured_fraction_max 0.997
_diffrn_reflns_limit_h_max 16
_diffrn_reflns_limit_h_min -17
_diffrn_reflns_limit_k_max 36
_diffrn_reflns_limit_k_min -36
_diffrn_reflns_limit_l_max 19
_diffrn_reflns_limit_l_min -19
_diffrn_reflns_number 151091
_diffrn_reflns_point_group_measured_fraction_full 0.718
_diffrn_reflns_point_group_measured_fraction_max 0.997
_diffrn_reflns_theta_full 25.242
_diffrn_reflns_theta_max 22.465
_diffrn_reflns_theta_min 2.940
_diffrn_standards_number 0
_exptl_absorpt_coefficient_mu 0.091
_exptl_absorpt_correction_T_max 0.7451
_exptl_absorpt_correction_T_min 0.6601
_exptl_absorpt_correction_type multi-scan
_exptl_absorpt_process_details
;
SADABS-2012/1 (Bruker,2012)
wR2(int)was 0.0720 before and 0.0672 after correction.
The Ratio of minimum to maximum transmission is 0.8859.
The \l/2 correction factor is 0.0015.
;
_exptl_crystal_colour colorless
_exptl_crystal_density_diffrn 1.237
_exptl_crystal_description block
_exptl_crystal_F_000 3728
_exptl_crystal_size_max 0.34
_exptl_crystal_size_mid 0.28
_exptl_crystal_size_min 0.20
_refine_diff_density_max 0.566
_refine_diff_density_min -0.301
_refine_diff_density_rms 0.056
_refine_ls_extinction_method none
_refine_ls_goodness_of_fit_ref 1.117
_refine_ls_hydrogen_treatment constr
_refine_ls_matrix_type full
_refine_ls_number_parameters 1238
_refine_ls_number_reflns 12110
_refine_ls_number_restraints 258
_refine_ls_restrained_S_all 1.107
_refine_ls_R_factor_all 0.1517
_refine_ls_R_factor_gt 0.1113
_refine_ls_shift/su_max 0.000
_refine_ls_shift/su_mean 0.000
_refine_ls_structure_factor_coef Fsqd
_refine_ls_weighting_details 'w=1/[\s^2^(Fo^2^)+(0.0177P)^2^+39.4543P] where P=(Fo^2^+2Fc^2^)/3'
_refine_ls_weighting_scheme calc
_refine_ls_wR_factor_gt 0.2089
_refine_ls_wR_factor_ref 0.2348
_reflns_Friedel_coverage 0.000
_reflns_number_gt 8559
_reflns_number_total 12110
_reflns_threshold_expression 'I > 2\s(I)'
_cod_data_source_file ja5b04674_si_003.cif
_cod_data_source_block mo_nv008_0m
_cod_original_cell_volume 9323.0(13)
_cod_database_code 4124189
_shelxl_version_number 2013-4
_shelx_space_group_comment
;
The symmetry employed for this shelxl refinement is uniquely defined
by the following loop, which should always be used as a source of
symmetry information in preference to the above space-group names.
They are only intended as comments.
;
_olex2_refinement_description
;
1. Fixed Uiso
 At 1.2 times of:
  All C(H) groups, All C(H,H) groups, All N(H) groups
 At 1.5 times of:
  All C(H,H,H) groups
2. Uiso/Uaniso restraints and constraints
O109 \\sim O110 \\sim O111 \\sim O112 \\sim O113 \\sim O114 \\sim C126 \\sim
C127 \\sim C128 \\sim C129 \\sim C130 \\sim C131 \\sim C132 \\sim C133 \\sim
C134 \\sim C135 \\sim C136 \\sim C137 \\sim C138 \\sim C139 \\sim C140 \\sim
C141 \\sim C142 \\sim C143 \\sim C144 \\sim C145 \\sim C146 \\sim C147: within
1.7A with sigma of 0.04 and sigma for terminal atoms of 0.08
O209 \\sim O210 \\sim O211 \\sim O212 \\sim O213 \\sim O214 \\sim C226 \\sim
C227 \\sim C228 \\sim C229 \\sim C230 \\sim C231 \\sim C232 \\sim C233 \\sim
C234 \\sim C235 \\sim C236 \\sim C237 \\sim C238 \\sim C239 \\sim C240 \\sim
C241 \\sim C242 \\sim C243 \\sim C244 \\sim C245 \\sim C246 \\sim C247: within
1.7A with sigma of 0.04 and sigma for terminal atoms of 0.08
C113 \\sim N101 \\sim C106 \\sim C107 \\sim C108 \\sim C109 \\sim C104 \\sim
C105: within 1.7A with sigma of 0.04 and sigma for terminal atoms of 0.08
N201 \\sim C213 \\sim C214 \\sim C215 \\sim C216 \\sim C217 \\sim C218 \\sim
C219: within 1.7A with sigma of 0.04 and sigma for terminal atoms of 0.08
3. Others
 Sof(N201)=Sof(H201)=Sof(C213)=Sof(H21A)=Sof(H21B)=Sof(C214)=Sof(C215)=
 Sof(H215)=Sof(C216)=Sof(C217)=Sof(H217)=Sof(C218)=Sof(C219)=Sof(H219)=
 Sof(O209)=Sof(O210)=Sof(O211)=Sof(O212)=Sof(O213)=Sof(O214)=Sof(C226)=
 Sof(H22A)=Sof(H22B)=Sof(C227)=Sof(H22C)=Sof(H22D)=Sof(C228)=Sof(H22E)=
 Sof(H22F)=Sof(C229)=Sof(H22G)=Sof(H22H)=Sof(C230)=Sof(C231)=Sof(H231)=
 Sof(C232)=Sof(H232)=Sof(C233)=Sof(H233)=Sof(C234)=Sof(H234)=Sof(C235)=
 Sof(C236)=Sof(H23A)=Sof(H23B)=Sof(C237)=Sof(H23C)=Sof(H23D)=Sof(C238)=
 Sof(H23E)=Sof(H23F)=Sof(C239)=Sof(H23G)=Sof(H23H)=Sof(C240)=Sof(H24A)=
 Sof(H24B)=Sof(C241)=Sof(H24C)=Sof(H24D)=Sof(C242)=Sof(H24E)=Sof(H24F)=
 Sof(C243)=Sof(H24G)=Sof(H24H)=Sof(C244)=Sof(H24I)=Sof(H24J)=Sof(C245)=
 Sof(H24K)=Sof(H24L)=Sof(C246)=Sof(H24M)=Sof(H24N)=Sof(C247)=Sof(H24O)=
 Sof(H24P)=1-FVAR(1)
 Sof(C113)=Sof(H11F)=Sof(H11G)=Sof(N101)=Sof(H101)=Sof(C104)=Sof(C105)=
 Sof(H105)=Sof(C106)=Sof(C107)=Sof(H107)=Sof(C108)=Sof(C109)=Sof(H109)=
 Sof(O109)=Sof(O110)=Sof(O111)=Sof(O112)=Sof(O113)=Sof(O114)=Sof(C126)=
 Sof(H12K)=Sof(H12L)=Sof(C127)=Sof(H12M)=Sof(H12N)=Sof(C128)=Sof(H12O)=
 Sof(H12P)=Sof(C129)=Sof(H12Q)=Sof(H12R)=Sof(C130)=Sof(C131)=Sof(H131)=
 Sof(C132)=Sof(H132)=Sof(C133)=Sof(H133)=Sof(C134)=Sof(H134)=Sof(C135)=
 Sof(C136)=Sof(H13A)=Sof(H13B)=Sof(C137)=Sof(H13C)=Sof(H13D)=Sof(C138)=
 Sof(H13E)=Sof(H13F)=Sof(C139)=Sof(H13G)=Sof(H13H)=Sof(C140)=Sof(H14A)=
 Sof(H14B)=Sof(C141)=Sof(H14C)=Sof(H14D)=Sof(C142)=Sof(H14E)=Sof(H14F)=
 Sof(C143)=Sof(H14G)=Sof(H14H)=Sof(C144)=Sof(H14I)=Sof(H14J)=Sof(C145)=
 Sof(H14K)=Sof(H14L)=Sof(C146)=Sof(H14M)=Sof(H14N)=Sof(C147)=Sof(H14O)=
 Sof(H14P)=FVAR(1)
4.a Secondary CH2 refined with riding coordinates:
 C2(H2A,H2B), C11(H11H,H11I), C13(H13I,H13J), C21(H21C,H21D), C24(H24Q,H24R),
 C26(H26A,H26B), C27(H27A,H27B), C28(H28A,H28B), C29(H29A,H29B), C36(H36A,H36B),
  C37(H37A,H37B), C38(H38A,H38B), C39(H39A,H39B), C40(H40A,H40B), C41(H41A,
 H41B), C42(H42A,H42B), C43(H43A,H43B), C44(H44A,H44B), C45(H45A,H45B),
 C46(H46A,H46B), C47(H47A,H47B), C102(H10D,H10E), C111(H11A,H11B), C121(H12A,
 H12B), C124(H12F,H12G), C113(H11F,H11G), C126(H12K,H12L), C127(H12M,H12N),
 C128(H12O,H12P), C129(H12Q,H12R), C136(H13A,H13B), C137(H13C,H13D), C138(H13E,
 H13F), C139(H13G,H13H), C140(H14A,H14B), C141(H14C,H14D), C142(H14E,H14F),
 C143(H14G,H14H), C144(H14I,H14J), C145(H14K,H14L), C146(H14M,H14N), C147(H14O,
 H14P), C213(H21A,H21B), C226(H22A,H22B), C227(H22C,H22D), C228(H22E,H22F),
 C229(H22G,H22H), C236(H23A,H23B), C237(H23C,H23D), C238(H23E,H23F), C239(H23G,
 H23H), C240(H24A,H24B), C241(H24C,H24D), C242(H24E,H24F), C243(H24G,H24H),
 C244(H24I,H24J), C245(H24K,H24L), C246(H24M,H24N), C247(H24O,H24P)
4.b Me refined with riding coordinates:
 C1(H1A,H1B,H1C), C12(H12S,H12T,H12U), C22(H22I,H22J,H22K), C25(H25A,H25B,
 H25C), C101(H10A,H10B,H10C), C112(H11C,H11D,H11E), C122(H12C,H12D,H12E),
 C125(H12H,H12I,H12J)
4.c Aromatic/amide H refined with riding coordinates:
 N1(H1), C5(H5), C7(H7), C9(H9), C15(H15), C17(H17), C19(H19), C31(H31),
 C32(H32), C33(H33), C34(H34), C115(H115), C117(H117), C119(H119), N101(H101),
 C105(H105), C107(H107), C109(H109), C131(H131), C132(H132), C133(H133),
 C134(H134), N201(H201), C215(H215), C217(H217), C219(H219), C231(H231),
 C232(H232), C233(H233), C234(H234)
4.d Fitted hexagon refined as free rotating group:
 C214(C215,C216,C217,C218,C219), C230(C231,C232,C233,C234,C235)
;
_olex2_submission_special_instructions 'No special instructions were received'

loop_
_space_group_symop_operation_xyz
'x, y, z'
'-x, y+1/2, -z+1/2'
'-x, -y, -z'
'x, -y-1/2, z-1/2'

loop_
_atom_site_label
_atom_site_type_symbol
_atom_site_fract_x
_atom_site_fract_y
_atom_site_fract_z
_atom_site_U_iso_or_equiv
_atom_site_adp_type
_atom_site_occupancy
_atom_site_site_symmetry_order
_atom_site_calc_flag
_atom_site_refinement_flags_posn
_atom_site_refinement_flags_adp
_atom_site_refinement_flags_occupancy
_atom_site_disorder_assembly
_atom_site_disorder_group
O1 O 0.5885(3) -0.12040(14) 0.3064(3) 0.0800(15) Uani 1 1 d . . . . .
O2 O 0.6486(4) -0.07218(15) 0.2571(3) 0.0838(16) Uani 1 1 d . . . . .
O3 O 0.2221(4) -0.05484(17) 0.3028(4) 0.106(2) Uani 1 1 d . . . . .
O4 O 0.2990(4) -0.10939(19) 0.3409(4) 0.112(2) Uani 1 1 d . . . . .
O5 O 0.4592(5) 0.17001(17) 0.0300(3) 0.114(2) Uani 1 1 d . . . . .
O6 O 0.4464(5) 0.22531(17) 0.0897(4) 0.118(2) Uani 1 1 d . . . . .
O7 O 0.5325(6) 0.1601(2) 0.4347(4) 0.136(3) Uani 1 1 d . . . . .
O8 O 0.5145(6) 0.2190(2) 0.3788(4) 0.133(3) Uani 1 1 d . . . . .
N1 N 0.4275(3) 0.04025(15) 0.2446(3) 0.0606(15) Uani 1 1 d . . . . .
H1 H 0.3838 0.0538 0.2522 0.073 Uiso 1 1 calc R . . . .
C1 C 0.6626(9) -0.1778(4) 0.3613(9) 0.218(8) Uani 1 1 d . . . . .
H1A H 0.7152 -0.1941 0.3686 0.326 Uiso 1 1 calc R . . . .
H1B H 0.6094 -0.1928 0.3341 0.326 Uiso 1 1 calc R . . . .
H1C H 0.6593 -0.1694 0.4122 0.326 Uiso 1 1 calc R . . . .
C2 C 0.6683(6) -0.1443(2) 0.3162(6) 0.097(3) Uani 1 1 d . . . . .
H2A H 0.6719 -0.1524 0.2648 0.117 Uiso 1 1 calc R . . . .
H2B H 0.7221 -0.1290 0.3432 0.117 Uiso 1 1 calc R . . . .
C3 C 0.5896(5) -0.0844(2) 0.2778(4) 0.0600(18) Uani 1 1 d . . . . .
C4 C 0.5086(4) -0.06230(18) 0.2756(4) 0.0520(16) Uani 1 1 d . . . . .
C5 C 0.5042(4) -0.02284(19) 0.2559(4) 0.0556(17) Uani 1 1 d . . . . .
H5 H 0.5517 -0.0112 0.2423 0.067 Uiso 1 1 calc R . . . .
C6 C 0.4310(4) -0.00007(18) 0.2559(4) 0.0541(17) Uani 1 1 d . . . . .
C7 C 0.3607(4) -0.01812(19) 0.2722(4) 0.0565(17) Uani 1 1 d . . . . .
H7 H 0.3092 -0.0034 0.2698 0.068 Uiso 1 1 calc R . . . .
C8 C 0.3646(5) -0.0570(2) 0.2918(4) 0.0610(18) Uani 1 1 d . . . . .
C9 C 0.4388(5) -0.07917(19) 0.2934(4) 0.0590(18) Uani 1 1 d . . . . .
H9 H 0.4412 -0.1061 0.3069 0.071 Uiso 1 1 calc R . . . .
C10 C 0.2938(6) -0.0774(3) 0.3144(5) 0.078(2) Uani 1 1 d . . . . .
C11 C 0.1473(8) -0.0718(3) 0.3235(8) 0.153(5) Uani 1 1 d . . . . .
H11H H 0.1099 -0.0872 0.2789 0.184 Uiso 1 1 calc R . . . .
H11I H 0.1705 -0.0898 0.3682 0.184 Uiso 1 1 calc R . . . .
C12 C 0.1001(8) -0.0457(5) 0.3412(10) 0.216(8) Uani 1 1 d . . . . .
H12S H 0.0513 -0.0581 0.3548 0.324 Uiso 1 1 calc R . . . .
H12T H 0.0758 -0.0282 0.2967 0.324 Uiso 1 1 calc R . . . .
H12U H 0.1366 -0.0306 0.3858 0.324 Uiso 1 1 calc R . . . .
C13 C 0.4931(4) 0.05952(19) 0.2213(4) 0.0624(19) Uani 1 1 d . . . . .
H13I H 0.4876 0.0518 0.1672 0.075 Uiso 1 1 calc R . . . .
H13J H 0.5522 0.0510 0.2552 0.075 Uiso 1 1 calc R . . . .
C14 C 0.4869(4) 0.10358(17) 0.2253(4) 0.0465(15) Uani 1 1 d . . . . .
C15 C 0.4706(4) 0.12557(18) 0.1586(4) 0.0512(16) Uani 1 1 d . . . . .
H15 H 0.4605 0.1129 0.1098 0.061 Uiso 1 1 calc R . . . .
C16 C 0.4688(4) 0.16633(18) 0.1616(4) 0.0493(16) Uani 1 1 d . . . . .
C17 C 0.4821(4) 0.18454(19) 0.2311(4) 0.0562(18) Uani 1 1 d . . . . .
H17 H 0.4797 0.2123 0.2329 0.067 Uiso 1 1 calc R . . . .
C18 C 0.4993(4) 0.1633(2) 0.2990(4) 0.0556(17) Uani 1 1 d . . . . .
C19 C 0.5017(4) 0.1229(2) 0.2954(4) 0.0562(18) Uani 1 1 d . . . . .
H19 H 0.5138 0.1081 0.3420 0.067 Uiso 1 1 calc R . . . .
C20 C 0.4564(5) 0.1908(2) 0.0909(5) 0.076(2) Uani 1 1 d . . . . .
C21 C 0.4625(8) 0.1928(3) -0.0423(6) 0.131(4) Uani 1 1 d . . . . .
H21C H 0.4574 0.2213 -0.0351 0.157 Uiso 1 1 calc R . . . .
H21D H 0.5180 0.1874 -0.0544 0.157 Uiso 1 1 calc R . . . .
C22 C 0.3897(8) 0.1787(3) -0.0998(6) 0.139(4) Uani 1 1 d . . . . .
H22I H 0.3854 0.1916 -0.1493 0.208 Uiso 1 1 calc R . . . .
H22J H 0.3360 0.1840 -0.0858 0.208 Uiso 1 1 calc R . . . .
H22K H 0.3961 0.1505 -0.1053 0.208 Uiso 1 1 calc R . . . .
C23 C 0.5165(7) 0.1839(3) 0.3739(6) 0.096(3) Uani 1 1 d . . . . .
C24 C 0.5417(14) 0.1761(5) 0.5212(12) 0.234(12) Uani 1 1 d . . . . .
H24Q H 0.5019 0.1985 0.5208 0.281 Uiso 1 1 calc R . . . .
H24R H 0.5336 0.1554 0.5566 0.281 Uiso 1 1 calc R . . . .
C25 C 0.6189(17) 0.1858(5) 0.5349(10) 0.272(15) Uani 1 1 d . . . . .
H25A H 0.6407 0.1971 0.5873 0.407 Uiso 1 1 calc R . . . .
H25B H 0.6235 0.2053 0.4966 0.407 Uiso 1 1 calc R . . . .
H25C H 0.6546 0.1629 0.5319 0.407 Uiso 1 1 calc R . . . .
O9 O 0.6054(3) 0.04000(15) 0.4177(3) 0.0734(14) Uani 1 1 d . . . . .
O10 O 0.7089(3) 0.04455(13) 0.3078(2) 0.0564(11) Uani 1 1 d . . . . .
O11 O 0.6441(2) 0.05695(12) 0.1359(2) 0.0505(11) Uani 1 1 d . . . . .
O12 O 0.4891(3) 0.04879(12) 0.0315(2) 0.0549(11) Uani 1 1 d . . . . .
O13 O 0.3057(3) 0.04534(12) 0.0473(3) 0.0652(13) Uani 1 1 d . . . . .
O14 O 0.2401(3) 0.06679(14) 0.1794(3) 0.0713(14) Uani 1 1 d . . . . .
C26 C 0.6991(5) 0.0427(2) 0.4377(4) 0.079(2) Uani 1 1 d . . . . .
H26A H 0.7271 0.0305 0.4893 0.095 Uiso 1 1 calc R . . . .
H26B H 0.7172 0.0705 0.4408 0.095 Uiso 1 1 calc R . . . .
C27 C 0.7287(5) 0.0224(2) 0.3781(4) 0.069(2) Uani 1 1 d . . . . .
H27A H 0.7935 0.0179 0.3986 0.083 Uiso 1 1 calc R . . . .
H27B H 0.6992 -0.0034 0.3668 0.083 Uiso 1 1 calc R . . . .
C28 C 0.7386(4) 0.02561(18) 0.2517(3) 0.0480(16) Uani 1 1 d . . . . .
H28A H 0.7014 0.0023 0.2321 0.058 Uiso 1 1 calc R . . . .
H28B H 0.8005 0.0168 0.2759 0.058 Uiso 1 1 calc R . . . .
C29 C 0.7341(4) 0.05236(18) 0.1852(3) 0.0482(16) Uani 1 1 d . . . . .
H29A H 0.7588 0.0782 0.2056 0.058 Uiso 1 1 calc R . . . .
H29B H 0.7705 0.0416 0.1544 0.058 Uiso 1 1 calc R . . . .
C30 C 0.6334(4) 0.07480(17) 0.0653(3) 0.0472(15) Uani 1 1 d . . . . .
C31 C 0.6974(5) 0.0960(2) 0.0481(4) 0.0600(18) Uani 1 1 d . . . . .
H31 H 0.7529 0.1004 0.0868 0.072 Uiso 1 1 calc R . . . .
C32 C 0.6813(6) 0.1113(2) -0.0266(5) 0.077(2) Uani 1 1 d . . . . .
H32 H 0.7256 0.1266 -0.0382 0.092 Uiso 1 1 calc R . . . .
C33 C 0.6025(7) 0.1047(3) -0.0832(5) 0.085(3) Uani 1 1 d . . . . .
H33 H 0.5932 0.1141 -0.1346 0.102 Uiso 1 1 calc R . . . .
C34 C 0.5359(5) 0.0840(2) -0.0651(4) 0.066(2) Uani 1 1 d . . . . .
H34 H 0.4804 0.0800 -0.1040 0.080 Uiso 1 1 calc R . . . .
C35 C 0.5500(4) 0.06931(18) 0.0090(3) 0.0493(16) Uani 1 1 d . . . . .
C36 C 0.4050(4) 0.0404(2) -0.0271(4) 0.068(2) Uani 1 1 d . . . . .
H36A H 0.4149 0.0242 -0.0689 0.081 Uiso 1 1 calc R . . . .
H36B H 0.3765 0.0652 -0.0506 0.081 Uiso 1 1 calc R . . . .
C37 C 0.3466(5) 0.0195(2) 0.0091(4) 0.071(2) Uani 1 1 d . . . . .
H37A H 0.3006 0.0051 -0.0316 0.086 Uiso 1 1 calc R . . . .
H37B H 0.3819 0.0001 0.0470 0.086 Uiso 1 1 calc R . . . .
C38 C 0.2402(5) 0.0253(2) 0.0720(5) 0.084(3) Uani 1 1 d . . . . .
H38A H 0.2693 0.0052 0.1112 0.100 Uiso 1 1 calc R . . . .
H38B H 0.1983 0.0118 0.0269 0.100 Uiso 1 1 calc R . . . .
C39 C 0.1902(5) 0.0531(2) 0.1066(5) 0.082(2) Uani 1 1 d . . . . .
H39A H 0.1704 0.0756 0.0710 0.098 Uiso 1 1 calc R . . . .
H39B H 0.1366 0.0399 0.1112 0.098 Uiso 1 1 calc R . . . .
C40 C 0.1895(5) 0.0929(3) 0.2122(6) 0.094(3) Uani 1 1 d . . . . .
H40A H 0.1368 0.0789 0.2169 0.113 Uiso 1 1 calc R . . . .
H40B H 0.1685 0.1153 0.1767 0.113 Uiso 1 1 calc R . . . .
C41 C 0.2428(6) 0.1073(3) 0.2896(6) 0.099(3) Uani 1 1 d . . . . .
H41A H 0.2993 0.1179 0.2858 0.119 Uiso 1 1 calc R . . . .
H41B H 0.2105 0.1292 0.3046 0.119 Uiso 1 1 calc R . . . .
C42 C 0.2628(5) 0.0776(2) 0.3515(6) 0.089(3) Uani 1 1 d . . . . .
H42A H 0.3054 0.0585 0.3423 0.107 Uiso 1 1 calc R . . . .
H42B H 0.2077 0.0633 0.3486 0.107 Uiso 1 1 calc R . . . .
C43 C 0.3020(6) 0.0948(3) 0.4340(6) 0.099(3) Uani 1 1 d . . . . .
H43A H 0.3496 0.1135 0.4341 0.119 Uiso 1 1 calc R . . . .
H43B H 0.2551 0.1094 0.4476 0.119 Uiso 1 1 calc R . . . .
C44 C 0.3388(7) 0.0643(3) 0.4941(5) 0.098(3) Uani 1 1 d . . . . .
H44A H 0.3100 0.0390 0.4748 0.118 Uiso 1 1 calc R . . . .
H44B H 0.3238 0.0712 0.5417 0.118 Uiso 1 1 calc R . . . .
C45 C 0.4372(6) 0.0595(3) 0.5149(5) 0.094(3) Uani 1 1 d . . . . .
H45A H 0.4652 0.0837 0.5414 0.113 Uiso 1 1 calc R . . . .
H45B H 0.4550 0.0381 0.5535 0.113 Uiso 1 1 calc R . . . .
C46 C 0.4747(5) 0.0513(2) 0.4532(4) 0.078(2) Uani 1 1 d . . . . .
H46A H 0.4501 0.0702 0.4104 0.094 Uiso 1 1 calc R . . . .
H46B H 0.4555 0.0248 0.4324 0.094 Uiso 1 1 calc R . . . .
C47 C 0.5733(5) 0.0531(2) 0.4768(4) 0.078(2) Uani 1 1 d . . . . .
H47A H 0.5928 0.0804 0.4902 0.094 Uiso 1 1 calc R . . . .
H47B H 0.5986 0.0369 0.5239 0.094 Uiso 1 1 calc R . . . .
O101 O 0.9062(3) -0.12742(13) 0.2157(3) 0.0801(15) Uani 1 1 d . . . . .
O102 O 1.1968(4) -0.14600(19) 0.1771(4) 0.112(2) Uani 1 1 d . . . . .
O103 O 1.2641(4) -0.20194(19) 0.2176(4) 0.119(2) Uani 1 1 d . . . . .
O104 O 0.8327(5) -0.17741(18) 0.2466(5) 0.127(3) Uani 1 1 d . . . . .
O105 O 0.9510(3) -0.42999(12) 0.0605(2) 0.0638(12) Uani 1 1 d . . . . .
O106 O 1.0287(3) -0.47930(14) 0.1285(3) 0.0725(14) Uani 1 1 d . . . . .
O107 O 1.0855(3) -0.41191(12) 0.4709(2) 0.0611(12) Uani 1 1 d . . . . .
O108 O 1.1015(3) -0.47029(13) 0.4200(3) 0.0687(13) Uani 1 1 d . . . . .
C101 C 0.8482(6) -0.0630(2) 0.1844(6) 0.110(3) Uani 1 1 d . . . . .
H10A H 0.7979 -0.0456 0.1806 0.166 Uiso 1 1 calc R . . . .
H10B H 0.8572 -0.0651 0.1333 0.166 Uiso 1 1 calc R . . . .
H10C H 0.9018 -0.0523 0.2222 0.166 Uiso 1 1 calc R . . . .
C102 C 0.8293(6) -0.1030(2) 0.2109(5) 0.091(3) Uani 1 1 d . . . . .
H10D H 0.8200 -0.1012 0.2625 0.109 Uiso 1 1 calc R . . . .
H10E H 0.7753 -0.1142 0.1733 0.109 Uiso 1 1 calc R . . . .
C103 C 0.8969(6) -0.1651(2) 0.2329(5) 0.088(3) Uani 1 1 d . . . . .
C110 C 1.1939(6) -0.1783(3) 0.2006(5) 0.086(2) Uani 1 1 d . . . . .
C111 C 1.3444(8) -0.1864(4) 0.2021(9) 0.168(6) Uani 1 1 d . . . . .
H11A H 1.3295 -0.1789 0.1466 0.202 Uiso 1 1 calc R . . . .
H11B H 1.3655 -0.1627 0.2341 0.202 Uiso 1 1 calc R . . . .
C112 C 1.4057(10) -0.2122(5) 0.2184(11) 0.229(9) Uani 1 1 d . . . . .
H11C H 1.4583 -0.2016 0.2081 0.343 Uiso 1 1 calc R . . . .
H11D H 1.3850 -0.2354 0.1861 0.343 Uiso 1 1 calc R . . . .
H11E H 1.4208 -0.2194 0.2735 0.343 Uiso 1 1 calc R . . . .
C114 C 1.0017(4) -0.35934(16) 0.2547(3) 0.0459(15) Uani 1 1 d . . . . .
C115 C 0.9878(4) -0.38234(16) 0.1890(3) 0.0446(15) Uani 1 1 d . . . . .
H115 H 0.9642 -0.3709 0.1388 0.054 Uiso 1 1 calc R . . . .
C116 C 1.0080(4) -0.42227(16) 0.1954(3) 0.0385(14) Uani 1 1 d . . . . .
C117 C 1.0384(3) -0.43898(16) 0.2684(3) 0.0388(14) Uani 1 1 d . . . . .
H117 H 1.0514 -0.4661 0.2732 0.047 Uiso 1 1 calc R . . . .
C118 C 1.0501(3) -0.41657(16) 0.3349(3) 0.0396(14) Uani 1 1 d . . . . .
C119 C 1.0335(4) -0.37667(16) 0.3272(3) 0.0410(14) Uani 1 1 d . . . . .
H119 H 1.0441 -0.3610 0.3727 0.049 Uiso 1 1 calc R . . . .
C120 C 0.9980(4) -0.44692(18) 0.1266(4) 0.0473(15) Uani 1 1 d . . . . .
C121 C 0.9396(6) -0.4526(2) -0.0113(4) 0.080(2) Uani 1 1 d . . . . .
H12A H 0.9980 -0.4572 -0.0187 0.096 Uiso 1 1 calc R . . . .
H12B H 0.9121 -0.4782 -0.0078 0.096 Uiso 1 1 calc R . . . .
C122 C 0.8831(6) -0.4303(2) -0.0762(4) 0.093(3) Uani 1 1 d . . . . .
H12C H 0.8746 -0.4448 -0.1247 0.140 Uiso 1 1 calc R . . . .
H12D H 0.9110 -0.4050 -0.0794 0.140 Uiso 1 1 calc R . . . .
H12E H 0.8254 -0.4259 -0.0684 0.140 Uiso 1 1 calc R . . . .
C123 C 1.0813(4) -0.43580(19) 0.4115(4) 0.0508(16) Uani 1 1 d . . . . .
C124 C 1.1187(5) -0.4277(2) 0.5497(4) 0.073(2) Uani 1 1 d . . . . .
H12F H 1.1440 -0.4062 0.5868 0.087 Uiso 1 1 calc R . . . .
H12G H 1.1666 -0.4467 0.5527 0.087 Uiso 1 1 calc R . . . .
C125 C 1.0471(6) -0.4470(3) 0.5717(5) 0.106(3) Uani 1 1 d . . . . .
H12H H 1.0707 -0.4574 0.6247 0.158 Uiso 1 1 calc R . . . .
H12I H 1.0227 -0.4685 0.5354 0.158 Uiso 1 1 calc R . . . .
H12J H 1.0000 -0.4281 0.5694 0.158 Uiso 1 1 calc R . . . .
C113 C 0.9923(13) -0.3170(6) 0.2500(13) 0.109(8) Uani 0.735(5) 1 d . U P A -1
H11F H 0.9320 -0.3116 0.2143 0.131 Uiso 0.735(5) 1 calc R . P A -1
H11G H 0.9930 -0.3080 0.3022 0.131 Uiso 0.735(5) 1 calc R . P A -1
N101 N 1.0416(5) -0.2959(2) 0.2303(5) 0.067(2) Uani 0.735(5) 1 d . U P A -1
H101 H 1.0830 -0.3077 0.2156 0.080 Uiso 0.735(5) 1 calc R . P A -1
C104 C 0.9778(6) -0.1904(2) 0.2241(5) 0.043(2) Uani 0.735(5) 1 d . U P A -1
C105 C 0.9719(6) -0.2308(2) 0.2308(5) 0.049(2) Uani 0.735(5) 1 d . U P A -1
H105 H 0.9204 -0.2423 0.2377 0.059 Uiso 0.735(5) 1 calc R . P A -1
C106 C 1.0423(6) -0.2541(2) 0.2274(5) 0.054(2) Uani 0.735(5) 1 d . U P A -1
C107 C 1.1164(6) -0.2363(2) 0.2176(5) 0.053(2) Uani 0.735(5) 1 d . U P A -1
H107 H 1.1644 -0.2522 0.2153 0.064 Uiso 0.735(5) 1 calc R . P A -1
C108 C 1.1235(7) -0.1966(3) 0.2111(6) 0.047(2) Uani 0.735(5) 1 d . U P A -1
C109 C 1.0530(7) -0.1737(2) 0.2135(6) 0.049(3) Uani 0.735(5) 1 d . U P A -1
H109 H 1.0558 -0.1462 0.2078 0.058 Uiso 0.735(5) 1 calc R . P A -1
O109 O 1.2378(5) -0.3208(2) 0.2824(5) 0.066(2) Uani 0.735(5) 1 d . U P A -1
O110 O 1.1862(4) -0.3024(2) 0.4216(5) 0.073(2) Uani 0.735(5) 1 d . U P A -1
O111 O 0.9986(4) -0.29912(17) 0.4392(3) 0.0551(16) Uani 0.735(5) 1 d . U P A -1
O112 O 0.8413(4) -0.2828(2) 0.3467(4) 0.078(2) Uani 0.735(5) 1 d . U P A -1
O113 O 0.7587(7) -0.2766(4) 0.1787(7) 0.085(3) Uani 0.735(5) 1 d . U P A -1
O114 O 0.8257(8) -0.2979(3) 0.0513(8) 0.101(3) Uani 0.735(5) 1 d . U P A -1
C126 C 1.2940(9) -0.3058(3) 0.3521(9) 0.080(4) Uani 0.735(5) 1 d . U P A -1
H12K H 1.3413 -0.2904 0.3407 0.096 Uiso 0.735(5) 1 calc R . P A -1
H12L H 1.3228 -0.3279 0.3860 0.096 Uiso 0.735(5) 1 calc R . P A -1
C127 C 1.2489(8) -0.2806(3) 0.3956(8) 0.080(3) Uani 0.735(5) 1 d . U P A -1
H12M H 1.2939 -0.2689 0.4412 0.096 Uiso 0.735(5) 1 calc R . P A -1
H12N H 1.2178 -0.2590 0.3614 0.096 Uiso 0.735(5) 1 calc R . P A -1
C128 C 1.1495(9) -0.2787(4) 0.4663(9) 0.082(4) Uani 0.735(5) 1 d . U P A -1
H12O H 1.1169 -0.2569 0.4338 0.099 Uiso 0.735(5) 1 calc R . P A -1
H12P H 1.1976 -0.2674 0.5100 0.099 Uiso 0.735(5) 1 calc R . P A -1
C129 C 1.0870(9) -0.3013(5) 0.4984(8) 0.069(3) Uani 0.735(5) 1 d . U P A -1
H12Q H 1.1065 -0.3289 0.5079 0.083 Uiso 0.735(5) 1 calc R . P A -1
H12R H 1.0855 -0.2897 0.5481 0.083 Uiso 0.735(5) 1 calc R . P A -1
C130 C 0.9296(7) -0.3176(3) 0.4554(6) 0.055(2) Uani 0.735(5) 1 d . U P A -1
C131 C 0.9395(10) -0.3416(4) 0.5169(8) 0.068(3) Uani 0.735(5) 1 d . U P A -1
H131 H 0.9970 -0.3468 0.5519 0.082 Uiso 0.735(5) 1 calc R . P A -1
C132 C 0.8633(12) -0.3593(3) 0.5291(8) 0.096(4) Uani 0.735(5) 1 d . U P A -1
H132 H 0.8691 -0.3756 0.5729 0.115 Uiso 0.735(5) 1 calc R . P A -1
C133 C 0.7810(11) -0.3520(4) 0.4759(11) 0.099(4) Uani 0.735(5) 1 d . U P A -1
H133 H 0.7302 -0.3648 0.4814 0.119 Uiso 0.735(5) 1 calc R . P A -1
C134 C 0.7715(8) -0.3266(4) 0.4152(9) 0.084(3) Uani 0.735(5) 1 d . U P A -1
H134 H 0.7143 -0.3212 0.3800 0.101 Uiso 0.735(5) 1 calc R . P A -1
C135 C 0.8459(7) -0.3088(3) 0.4053(7) 0.064(3) Uani 0.735(5) 1 d . U P A -1
C136 C 0.7599(8) -0.2625(4) 0.3014(9) 0.101(4) Uani 0.735(5) 1 d . U P A -1
H13A H 0.7201 -0.2606 0.3340 0.121 Uiso 0.735(5) 1 calc R . P A -1
H13B H 0.7759 -0.2355 0.2913 0.121 Uiso 0.735(5) 1 calc R . P A -1
C137 C 0.7162(7) -0.2782(4) 0.2358(7) 0.078(3) Uani 0.735(5) 1 d . U P A -1
H13C H 0.6581 -0.2648 0.2157 0.093 Uiso 0.735(5) 1 calc R . P A -1
H13D H 0.7046 -0.3059 0.2450 0.093 Uiso 0.735(5) 1 calc R . P A -1
C138 C 0.7089(9) -0.2819(4) 0.1014(8) 0.093(4) Uani 0.735(5) 1 d . U P A -1
H13E H 0.6529 -0.2669 0.0899 0.112 Uiso 0.735(5) 1 calc R . P A -1
H13F H 0.6936 -0.3099 0.0918 0.112 Uiso 0.735(5) 1 calc R . P A -1
C139 C 0.7556(8) -0.2696(4) 0.0523(9) 0.099(4) Uani 0.735(5) 1 d . U P A -1
H13G H 0.7829 -0.2438 0.0700 0.119 Uiso 0.735(5) 1 calc R . P A -1
H13H H 0.7142 -0.2664 -0.0011 0.119 Uiso 0.735(5) 1 calc R . P A -1
C140 C 0.8791(10) -0.2830(4) 0.0163(10) 0.097(4) Uani 0.735(5) 1 d . U P A -1
H14A H 0.9165 -0.2625 0.0494 0.117 Uiso 0.735(5) 1 calc R . P A -1
H14B H 0.8441 -0.2709 -0.0336 0.117 Uiso 0.735(5) 1 calc R . P A -1
C141 C 0.9389(10) -0.3160(4) 0.0006(9) 0.102(4) Uani 0.735(5) 1 d . U P A -1
H14C H 0.9652 -0.3306 0.0497 0.122 Uiso 0.735(5) 1 calc R . P A -1
H14D H 0.9009 -0.3343 -0.0378 0.122 Uiso 0.735(5) 1 calc R . P A -1
C142 C 1.0111(9) -0.3028(4) -0.0283(8) 0.107(4) Uani 0.735(5) 1 d . U P A -1
H14E H 1.0449 -0.2824 0.0077 0.129 Uiso 0.735(5) 1 calc R . P A -1
H14F H 0.9838 -0.2900 -0.0794 0.129 Uiso 0.735(5) 1 calc R . P A -1
C143 C 1.0754(13) -0.3320(5) -0.0382(9) 0.112(7) Uani 0.735(5) 1 d . U P A -1
H14G H 1.1203 -0.3179 -0.0556 0.135 Uiso 0.735(5) 1 calc R . P A -1
H14H H 1.0434 -0.3496 -0.0812 0.135 Uiso 0.735(5) 1 calc R . P A -1
C144 C 1.1235(9) -0.3568(3) 0.0299(7) 0.101(4) Uani 0.735(5) 1 d . U P A -1
H14I H 1.1637 -0.3747 0.0139 0.121 Uiso 0.735(5) 1 calc R . P A -1
H14J H 1.0798 -0.3731 0.0447 0.121 Uiso 0.735(5) 1 calc R . P A -1
C145 C 1.1771(10) -0.3341(4) 0.1003(8) 0.090(4) Uani 0.735(5) 1 d . U P A -1
H14K H 1.1374 -0.3160 0.1164 0.108 Uiso 0.735(5) 1 calc R . P A -1
H14L H 1.2219 -0.3182 0.0863 0.108 Uiso 0.735(5) 1 calc R . P A -1
C146 C 1.2235(8) -0.3604(3) 0.1682(8) 0.087(4) Uani 0.735(5) 1 d . U P A -1
H14M H 1.1774 -0.3748 0.1835 0.104 Uiso 0.735(5) 1 calc R . P A -1
H14N H 1.2579 -0.3801 0.1493 0.104 Uiso 0.735(5) 1 calc R . P A -1
C147 C 1.2844(8) -0.3420(3) 0.2393(10) 0.084(4) Uani 0.735(5) 1 d . U P A -1
H14O H 1.3208 -0.3626 0.2731 0.101 Uiso 0.735(5) 1 calc R . P A -1
H14P H 1.3251 -0.3241 0.2242 0.101 Uiso 0.735(5) 1 calc R . P A -1
N201 N 0.971(2) -0.3186(10) 0.2433(18) 0.021(6) Uiso 0.265(5) 1 d . U P A -2
H201 H 0.9235 -0.3112 0.2054 0.025 Uiso 0.265(5) 1 calc R . P A -2
C213 C 1.0239(16) -0.2924(7) 0.2984(14) 0.053(6) Uiso 0.265(5) 1 d . U P A -2
H21A H 1.0851 -0.3029 0.3158 0.064 Uiso 0.265(5) 1 calc R . P A -2
H21B H 1.0025 -0.2925 0.3443 0.064 Uiso 0.265(5) 1 calc R . P A -2
C214 C 1.0283(11) -0.2513(4) 0.2749(11) 0.050(6) Uiso 0.265(5) 1 d . U P A -2
C215 C 1.1000(10) -0.2374(5) 0.2541(11) 0.047(7) Uiso 0.265(5) 1 d G U P A -2
H215 H 1.1476 -0.2544 0.2550 0.056 Uiso 0.265(5) 1 calc R . P A -2
C216 C 1.1021(11) -0.1986(5) 0.2320(12) 0.034(8) Uiso 0.265(5) 1 d G U P A -2
C217 C 1.0325(14) -0.1737(4) 0.2307(12) 0.030(9) Uiso 0.265(5) 1 d G U P A -2
H217 H 1.0339 -0.1472 0.2156 0.036 Uiso 0.265(5) 1 calc R . P A -2
C218 C 0.9607(11) -0.1876(5) 0.2515(12) 0.039(8) Uiso 0.265(5) 1 d G U P A -2
C219 C 0.9587(9) -0.2264(5) 0.2736(11) 0.056(7) Uiso 0.265(5) 1 d G U P A -2
H219 H 0.9097 -0.2360 0.2878 0.067 Uiso 0.265(5) 1 calc R . P A -2
O209 O 0.777(3) -0.2938(12) 0.230(2) 0.155(13) Uiso 0.265(5) 1 d . U P A -2
O210 O 0.789(5) -0.300(2) 0.062(4) 0.24(3) Uiso 0.265(5) 1 d . U P A -2
O211 O 1.0136(14) -0.3035(6) 0.0631(12) 0.083(6) Uiso 0.265(5) 1 d . U P A -2
O212 O 1.1775(15) -0.3186(7) 0.1646(14) 0.097(7) Uiso 0.265(5) 1 d . U P A -2
O213 O 1.2444(17) -0.3093(7) 0.3337(16) 0.063(7) Uiso 0.265(5) 1 d . U P A -2
O214 O 1.193(2) -0.3019(9) 0.4740(18) 0.105(9) Uiso 0.265(5) 1 d . U P A -2
C226 C 0.743(5) -0.291(2) 0.179(5) 0.13(2) Uiso 0.265(5) 1 d . U P A -2
H22A H 0.6837 -0.2823 0.1775 0.153 Uiso 0.265(5) 1 calc R . P A -2
H22B H 0.7363 -0.3175 0.1549 0.153 Uiso 0.265(5) 1 calc R . P A -2
C227 C 0.772(4) -0.2662(14) 0.129(4) 0.124(15) Uiso 0.265(5) 1 d . U P A -2
H22C H 0.8269 -0.2522 0.1579 0.149 Uiso 0.265(5) 1 calc R . P A -2
H22D H 0.7253 -0.2469 0.1034 0.149 Uiso 0.265(5) 1 calc R . P A -2
C228 C 0.866(5) -0.282(2) 0.069(4) 0.16(2) Uiso 0.265(5) 1 d . U P A -2
H22E H 0.9054 -0.2870 0.1229 0.193 Uiso 0.265(5) 1 calc R . P A -2
H22F H 0.8540 -0.2537 0.0649 0.193 Uiso 0.265(5) 1 calc R . P A -2
C229 C 0.925(3) -0.2923(16) 0.010(3) 0.105(15) Uiso 0.265(5) 1 d . U P A -2
H22G H 0.8977 -0.3141 -0.0256 0.126 Uiso 0.265(5) 1 calc R . P A -2
H22H H 0.9291 -0.2691 -0.0216 0.126 Uiso 0.265(5) 1 calc R . P A -2
C230 C 1.0726(17) -0.3193(8) 0.0323(18) 0.084(9) Uiso 0.265(5) 1 d . U P A -2
C231 C 1.0583(15) -0.3272(9) -0.0462(16) 0.086(16) Uiso 0.265(5) 1 d G U P A -2
H231 H 1.0014 -0.3230 -0.0829 0.103 Uiso 0.265(5) 1 calc R . P A -2
C232 C 1.127(2) -0.3413(9) -0.0708(13) 0.131(13) Uiso 0.265(5) 1 d G U P A -2
H232 H 1.1174 -0.3467 -0.1244 0.157 Uiso 0.265(5) 1 calc R . P A -2
C233 C 1.2104(17) -0.3476(7) -0.0170(18) 0.124(13) Uiso 0.265(5) 1 d G U P A -2
H233 H 1.2575 -0.3572 -0.0338 0.149 Uiso 0.265(5) 1 calc R . P A -2
C234 C 1.2247(16) -0.3397(8) 0.0615(16) 0.110(11) Uiso 0.265(5) 1 d G U P A -2
H234 H 1.2815 -0.3439 0.0982 0.133 Uiso 0.265(5) 1 calc R . P A -2
C235 C 1.156(2) -0.3256(9) 0.0861(13) 0.120(18) Uiso 0.265(5) 1 d G U P A -2
C236 C 1.231(3) -0.3450(13) 0.218(2) 0.089(12) Uiso 0.265(5) 1 d . U P A -2
H23A H 1.2642 -0.3608 0.1905 0.107 Uiso 0.265(5) 1 calc R . P A -2
H23B H 1.1918 -0.3631 0.2347 0.107 Uiso 0.265(5) 1 calc R . P A -2
C237 C 1.296(3) -0.3289(15) 0.289(3) 0.105(14) Uiso 0.265(5) 1 d . U P A -2
H23C H 1.3353 -0.3099 0.2745 0.126 Uiso 0.265(5) 1 calc R . P A -2
H23D H 1.3327 -0.3501 0.3200 0.126 Uiso 0.265(5) 1 calc R . P A -2
C238 C 1.307(2) -0.2964(10) 0.4065(19) 0.071(9) Uiso 0.265(5) 1 d . U P A -2
H23E H 1.3499 -0.2777 0.3965 0.085 Uiso 0.265(5) 1 calc R . P A -2
H23F H 1.3405 -0.3190 0.4356 0.085 Uiso 0.265(5) 1 calc R . P A -2
C239 C 1.254(2) -0.2769(10) 0.453(2) 0.081(9) Uiso 0.265(5) 1 d . U P A -2
H23G H 1.2964 -0.2660 0.5013 0.098 Uiso 0.265(5) 1 calc R . P A -2
H23H H 1.2210 -0.2547 0.4223 0.098 Uiso 0.265(5) 1 calc R . P A -2
C240 C 1.135(4) -0.2836(15) 0.501(3) 0.093(15) Uiso 0.265(5) 1 d . U P A -2
H24A H 1.1104 -0.2611 0.4665 0.111 Uiso 0.265(5) 1 calc R . P A -2
H24B H 1.1663 -0.2732 0.5535 0.111 Uiso 0.265(5) 1 calc R . P A -2
C241 C 1.059(4) -0.3100(19) 0.505(4) 0.12(2) Uiso 0.265(5) 1 d . U P A -2
H24C H 1.0510 -0.3287 0.4620 0.146 Uiso 0.265(5) 1 calc R . P A -2
H24D H 1.0847 -0.3254 0.5535 0.146 Uiso 0.265(5) 1 calc R . P A -2
C242 C 0.977(4) -0.3029(15) 0.505(3) 0.145(16) Uiso 0.265(5) 1 d . U P A -2
H24E H 0.9486 -0.2885 0.4563 0.175 Uiso 0.265(5) 1 calc R . P A -2
H24F H 0.9829 -0.2840 0.5480 0.175 Uiso 0.265(5) 1 calc R . P A -2
C243 C 0.906(5) -0.335(2) 0.513(5) 0.16(3) Uiso 0.265(5) 1 d . U P A -2
H24G H 0.9139 -0.3579 0.4817 0.192 Uiso 0.265(5) 1 calc R . P A -2
H24H H 0.9263 -0.3438 0.5678 0.192 Uiso 0.265(5) 1 calc R . P A -2
C244 C 0.808(5) -0.330(2) 0.493(4) 0.18(2) Uiso 0.265(5) 1 d . U P A -2
H24I H 0.7930 -0.3198 0.5383 0.220 Uiso 0.265(5) 1 calc R . P A -2
H24J H 0.7778 -0.3557 0.4780 0.220 Uiso 0.265(5) 1 calc R . P A -2
C245 C 0.780(5) -0.301(2) 0.423(4) 0.19(2) Uiso 0.265(5) 1 d . U P A -2
H24K H 0.7152 -0.2966 0.4089 0.222 Uiso 0.265(5) 1 calc R . P A -2
H24L H 0.8087 -0.2753 0.4415 0.222 Uiso 0.265(5) 1 calc R . P A -2
C246 C 0.798(4) -0.3097(19) 0.359(4) 0.154(18) Uiso 0.265(5) 1 d . U P A -2
H24M H 0.8582 -0.3004 0.3625 0.185 Uiso 0.265(5) 1 calc R . P A -2
H24N H 0.7969 -0.3385 0.3526 0.185 Uiso 0.265(5) 1 calc R . P A -2
C247 C 0.744(2) -0.2950(11) 0.304(2) 0.086(9) Uiso 0.265(5) 1 d . U P A -2
H24O H 0.7320 -0.2680 0.3171 0.103 Uiso 0.265(5) 1 calc R . P A -2
H24P H 0.6882 -0.3100 0.2909 0.103 Uiso 0.265(5) 1 calc R . P A -2

loop_
_atom_site_aniso_label
_atom_site_aniso_U_11
_atom_site_aniso_U_22
_atom_site_aniso_U_33
_atom_site_aniso_U_23
_atom_site_aniso_U_13
_atom_site_aniso_U_12
O1 0.096(4) 0.057(3) 0.089(4) 0.020(3) 0.033(3) 0.021(3)
O2 0.069(4) 0.066(3) 0.119(5) 0.014(3) 0.032(3) 0.009(3)
O3 0.098(5) 0.088(4) 0.154(6) -0.009(4) 0.070(4) -0.016(4)
O4 0.131(5) 0.085(4) 0.137(6) 0.029(4) 0.069(5) -0.014(4)
O5 0.198(7) 0.086(4) 0.058(4) 0.023(3) 0.038(4) 0.033(4)
O6 0.192(7) 0.068(4) 0.105(5) 0.038(4) 0.062(5) 0.046(4)
O7 0.232(9) 0.124(6) 0.062(4) -0.024(4) 0.059(5) -0.023(5)
O8 0.224(8) 0.088(5) 0.110(5) -0.022(4) 0.085(5) -0.016(5)
N1 0.050(3) 0.060(4) 0.075(4) 0.014(3) 0.023(3) 0.012(3)
C1 0.225(15) 0.160(12) 0.31(2) 0.156(13) 0.144(15) 0.124(11)
C2 0.099(7) 0.064(5) 0.140(8) 0.014(5) 0.052(6) 0.027(5)
C3 0.069(5) 0.055(5) 0.050(4) 0.004(3) 0.010(4) 0.005(4)
C4 0.056(4) 0.043(4) 0.048(4) 0.003(3) 0.004(3) -0.005(3)
C5 0.044(4) 0.057(4) 0.055(4) 0.006(3) 0.001(3) -0.005(3)
C6 0.046(4) 0.042(4) 0.061(4) 0.006(3) -0.001(3) 0.005(3)
C7 0.046(4) 0.056(4) 0.058(4) -0.003(3) 0.002(3) -0.002(3)
C8 0.066(5) 0.054(4) 0.058(4) 0.001(3) 0.012(4) -0.005(4)
C9 0.073(5) 0.043(4) 0.053(4) 0.000(3) 0.008(4) -0.005(4)
C10 0.075(6) 0.075(6) 0.093(6) -0.007(5) 0.037(5) -0.012(5)
C11 0.144(10) 0.124(9) 0.257(15) -0.042(9) 0.157(11) -0.045(8)
C12 0.122(11) 0.248(18) 0.33(2) -0.083(16) 0.145(13) -0.021(11)
C13 0.043(4) 0.065(5) 0.080(5) 0.031(4) 0.020(4) 0.007(3)
C14 0.035(3) 0.047(4) 0.056(4) 0.006(3) 0.013(3) -0.001(3)
C15 0.041(4) 0.057(4) 0.053(4) 0.002(3) 0.011(3) 0.004(3)
C16 0.052(4) 0.045(4) 0.053(4) 0.002(3) 0.019(3) 0.007(3)
C17 0.055(4) 0.046(4) 0.078(5) 0.008(4) 0.036(4) 0.004(3)
C18 0.061(4) 0.063(5) 0.052(4) -0.010(4) 0.032(3) -0.004(3)
C19 0.050(4) 0.070(5) 0.056(4) 0.024(4) 0.027(3) 0.003(3)
C20 0.092(6) 0.066(5) 0.069(6) 0.024(5) 0.024(4) 0.023(4)
C21 0.178(11) 0.100(8) 0.089(7) 0.023(6) 0.003(7) 0.001(8)
C22 0.160(11) 0.103(8) 0.116(9) 0.009(7) -0.009(8) 0.009(7)
C23 0.139(8) 0.073(6) 0.092(7) 0.003(6) 0.058(6) -0.012(6)
C24 0.32(3) 0.106(11) 0.22(2) -0.017(11) 0.007(18) -0.106(14)
C25 0.56(5) 0.149(15) 0.148(15) -0.047(11) 0.17(2) -0.14(2)
O9 0.078(4) 0.088(4) 0.056(3) 0.008(3) 0.024(3) -0.002(3)
O10 0.057(3) 0.067(3) 0.045(3) 0.016(2) 0.015(2) 0.012(2)
O11 0.038(2) 0.067(3) 0.046(3) 0.001(2) 0.0127(19) 0.005(2)
O12 0.049(3) 0.062(3) 0.045(3) -0.010(2) 0.002(2) 0.009(2)
O13 0.049(3) 0.043(3) 0.097(4) -0.008(3) 0.013(3) -0.002(2)
O14 0.037(3) 0.079(3) 0.094(4) 0.018(3) 0.015(3) 0.007(2)
C26 0.078(6) 0.106(6) 0.037(4) 0.026(4) -0.004(4) -0.029(5)
C27 0.060(5) 0.081(5) 0.056(5) 0.025(4) 0.004(4) 0.001(4)
C28 0.033(3) 0.056(4) 0.051(4) 0.003(3) 0.008(3) -0.002(3)
C29 0.035(3) 0.064(4) 0.043(4) 0.004(3) 0.009(3) 0.001(3)
C30 0.060(4) 0.047(4) 0.038(4) -0.004(3) 0.020(3) 0.007(3)
C31 0.064(5) 0.066(5) 0.053(4) -0.001(4) 0.023(4) 0.003(4)
C32 0.098(6) 0.068(5) 0.082(6) 0.016(4) 0.053(5) 0.004(4)
C33 0.112(7) 0.098(7) 0.049(5) 0.011(5) 0.030(5) 0.018(6)
C34 0.085(5) 0.073(5) 0.037(4) -0.001(4) 0.013(4) 0.014(4)
C35 0.060(4) 0.050(4) 0.038(4) -0.010(3) 0.015(3) 0.012(3)
C36 0.058(4) 0.072(5) 0.055(4) -0.024(4) -0.009(4) 0.018(4)
C37 0.055(4) 0.058(5) 0.082(5) -0.020(4) -0.008(4) 0.000(4)
C38 0.061(5) 0.063(5) 0.103(6) 0.011(5) -0.009(5) -0.027(4)
C39 0.044(4) 0.083(6) 0.110(7) 0.028(5) 0.012(5) 0.001(4)
C40 0.055(5) 0.096(7) 0.147(9) 0.030(6) 0.055(6) 0.019(5)
C41 0.076(6) 0.087(6) 0.146(9) 0.008(7) 0.051(6) 0.020(5)
C42 0.077(6) 0.066(5) 0.134(8) 0.029(6) 0.047(6) 0.012(4)
C43 0.120(8) 0.089(7) 0.108(7) -0.012(6) 0.066(6) 0.013(6)
C44 0.142(9) 0.097(7) 0.080(6) 0.009(5) 0.069(6) 0.015(6)
C45 0.105(7) 0.106(7) 0.078(6) 0.014(5) 0.038(5) -0.015(6)
C46 0.096(6) 0.083(6) 0.070(5) 0.011(4) 0.047(5) 0.004(5)
C47 0.098(6) 0.093(6) 0.043(4) 0.014(4) 0.022(4) -0.023(5)
O101 0.078(3) 0.045(3) 0.108(4) 0.008(3) 0.017(3) 0.010(3)
O102 0.126(5) 0.090(5) 0.114(5) 0.049(4) 0.028(4) 0.004(4)
O103 0.095(5) 0.105(5) 0.156(6) 0.040(4) 0.038(4) 0.026(4)
O104 0.110(5) 0.073(4) 0.213(8) 0.038(5) 0.071(5) 0.008(4)
O105 0.078(3) 0.054(3) 0.048(3) -0.007(2) 0.004(2) 0.009(2)
O106 0.087(4) 0.055(3) 0.065(3) -0.014(2) 0.008(3) 0.021(3)
O107 0.084(3) 0.058(3) 0.043(3) 0.008(2) 0.022(2) 0.016(2)
O108 0.097(4) 0.050(3) 0.058(3) 0.010(2) 0.023(3) 0.019(3)
C101 0.116(7) 0.055(5) 0.162(9) 0.015(6) 0.046(7) 0.028(5)
C102 0.098(6) 0.059(5) 0.119(7) 0.003(5) 0.038(5) 0.012(5)
C103 0.079(6) 0.054(5) 0.113(7) 0.015(5) 0.004(5) -0.004(4)
C110 0.080(6) 0.086(7) 0.083(6) 0.011(5) 0.012(5) 0.010(6)
C111 0.108(9) 0.163(12) 0.266(17) 0.085(12) 0.105(11) 0.014(9)
C112 0.168(15) 0.181(15) 0.39(3) 0.093(16) 0.168(17) 0.044(12)
C114 0.055(4) 0.033(3) 0.048(4) 0.001(3) 0.014(3) 0.002(3)
C115 0.050(4) 0.039(4) 0.038(4) 0.006(3) 0.004(3) 0.002(3)
C116 0.037(3) 0.037(3) 0.039(4) -0.006(3) 0.009(3) -0.004(3)
C117 0.032(3) 0.034(3) 0.050(4) 0.003(3) 0.012(3) 0.002(2)
C118 0.036(3) 0.043(4) 0.039(4) 0.009(3) 0.009(3) 0.005(3)
C119 0.044(3) 0.042(4) 0.038(4) -0.002(3) 0.013(3) 0.003(3)
C120 0.043(4) 0.045(4) 0.051(4) -0.004(3) 0.011(3) 0.000(3)
C121 0.112(6) 0.065(5) 0.051(5) -0.024(4) 0.006(4) 0.012(4)
C122 0.124(7) 0.076(6) 0.059(5) -0.009(4) -0.001(5) 0.008(5)
C123 0.056(4) 0.052(4) 0.046(4) 0.002(3) 0.017(3) 0.007(3)
C124 0.110(6) 0.061(5) 0.043(4) -0.002(4) 0.019(4) 0.010(4)
C125 0.127(8) 0.116(8) 0.086(6) 0.025(6) 0.052(6) 0.000(6)
C113 0.128(17) 0.052(8) 0.099(11) 0.024(7) -0.035(11) -0.039(10)
N101 0.077(6) 0.052(5) 0.092(6) 0.016(4) 0.056(5) 0.015(4)
C104 0.050(6) 0.041(5) 0.042(6) 0.007(4) 0.020(5) 0.010(4)
C105 0.055(5) 0.036(5) 0.059(6) 0.011(4) 0.021(5) -0.003(4)
C106 0.071(6) 0.035(5) 0.063(6) 0.015(4) 0.032(5) 0.010(5)
C107 0.059(6) 0.050(6) 0.058(6) 0.018(4) 0.029(5) 0.016(4)
C108 0.053(6) 0.047(6) 0.045(6) 0.020(4) 0.020(5) 0.015(5)
C109 0.062(7) 0.036(6) 0.049(6) 0.006(4) 0.019(6) -0.001(5)
O109 0.056(5) 0.065(4) 0.085(6) 0.005(4) 0.033(4) 0.004(4)
O110 0.055(4) 0.075(5) 0.089(6) 0.001(4) 0.025(4) 0.005(4)
O111 0.050(4) 0.062(4) 0.052(4) -0.008(3) 0.013(3) 0.002(3)
O112 0.047(4) 0.120(6) 0.067(5) 0.010(5) 0.017(3) 0.019(4)
O113 0.064(5) 0.108(8) 0.080(6) 0.007(6) 0.021(5) -0.023(5)
O114 0.101(8) 0.079(6) 0.148(9) 0.024(6) 0.074(7) 0.007(5)
C126 0.052(8) 0.078(8) 0.111(12) 0.003(7) 0.028(8) -0.015(6)
C127 0.070(8) 0.081(8) 0.090(9) 0.014(7) 0.027(7) -0.010(6)
C128 0.063(8) 0.095(9) 0.082(10) -0.008(8) 0.013(7) -0.013(7)
C129 0.060(9) 0.090(9) 0.050(7) -0.015(6) 0.007(6) -0.006(7)
C130 0.065(7) 0.050(5) 0.055(6) -0.016(5) 0.027(5) -0.003(5)
C131 0.091(9) 0.057(7) 0.066(7) -0.014(6) 0.037(7) -0.004(7)
C132 0.150(13) 0.061(7) 0.103(10) -0.001(7) 0.076(9) 0.006(8)
C133 0.102(10) 0.072(8) 0.148(13) -0.045(9) 0.073(10) -0.018(8)
C134 0.080(8) 0.074(8) 0.108(10) -0.016(8) 0.044(7) 0.002(7)
C135 0.051(6) 0.068(7) 0.079(8) -0.032(6) 0.030(6) -0.004(5)
C136 0.065(8) 0.116(11) 0.123(11) 0.006(9) 0.030(7) 0.016(7)
C137 0.067(7) 0.099(8) 0.079(8) -0.014(7) 0.039(7) 0.018(6)
C138 0.090(9) 0.093(9) 0.097(10) 0.007(8) 0.027(8) 0.009(7)
C139 0.083(8) 0.100(9) 0.129(11) 0.011(8) 0.052(8) 0.027(7)
C140 0.081(9) 0.107(10) 0.118(11) 0.021(8) 0.053(9) 0.012(8)
C141 0.133(12) 0.081(9) 0.109(10) 0.027(8) 0.063(9) 0.014(8)
C142 0.107(10) 0.111(10) 0.112(10) 0.016(8) 0.046(8) -0.006(8)
C143 0.163(14) 0.089(10) 0.111(12) 0.015(8) 0.079(10) 0.029(10)
C144 0.165(12) 0.070(7) 0.093(9) -0.006(7) 0.076(9) 0.033(8)
C145 0.127(10) 0.070(8) 0.113(10) 0.008(8) 0.095(9) 0.014(8)
C146 0.075(8) 0.066(7) 0.127(11) 0.010(8) 0.043(8) 0.017(6)
C147 0.037(6) 0.079(8) 0.146(12) -0.012(8) 0.043(7) -0.004(6)

loop_
_atom_type_symbol
_atom_type_description
_atom_type_scat_dispersion_real
_atom_type_scat_dispersion_imag
_atom_type_scat_source
C C 0.0033 0.0016 'International Tables Vol C Tables 4.2.6.8 and 6.1.1.4'
H H 0.0000 0.0000 'International Tables Vol C Tables 4.2.6.8 and 6.1.1.4'
N N 0.0061 0.0033 'International Tables Vol C Tables 4.2.6.8 and 6.1.1.4'
O O 0.0106 0.0060 'International Tables Vol C Tables 4.2.6.8 and 6.1.1.4'

loop_
_geom_angle_atom_site_label_1
_geom_angle_atom_site_label_2
_geom_angle_atom_site_label_3
_geom_angle
C3 O1 C2 116.3(6)
C10 O3 C11 116.6(8)
C20 O5 C21 117.0(7)
C23 O7 C24 121.8(9)
C6 N1 H1 119.7
C6 N1 C13 120.7(6)
C13 N1 H1 119.7
H1A C1 H1B 109.5
H1A C1 H1C 109.5
H1B C1 H1C 109.5
C2 C1 H1A 109.5
C2 C1 H1B 109.5
C2 C1 H1C 109.5
O1 C2 H2A 110.1
O1 C2 H2B 110.1
C1 C2 O1 108.1(8)
C1 C2 H2A 110.1
C1 C2 H2B 110.1
H2A C2 H2B 108.4
O1 C3 C4 111.4(7)
O2 C3 O1 123.6(7)
O2 C3 C4 125.0(7)
C5 C4 C3 118.4(6)
C9 C4 C3 122.4(6)
C9 C4 C5 119.2(6)
C4 C5 H5 119.5
C4 C5 C6 121.0(6)
C6 C5 H5 119.5
N1 C6 C5 123.1(6)
C7 C6 N1 118.4(6)
C7 C6 C5 118.4(6)
C6 C7 H7 119.6
C8 C7 C6 120.8(6)
C8 C7 H7 119.6
C7 C8 C9 120.2(7)
C7 C8 C10 123.3(7)
C9 C8 C10 116.5(7)
C4 C9 C8 120.3(6)
C4 C9 H9 119.9
C8 C9 H9 119.9
O3 C10 C8 111.5(7)
O4 C10 O3 122.9(8)
O4 C10 C8 125.5(8)
O3 C11 H11H 109.2
O3 C11 H11I 109.2
H11H C11 H11I 107.9
C12 C11 O3 111.9(11)
C12 C11 H11H 109.2
C12 C11 H11I 109.2
C11 C12 H12S 109.5
C11 C12 H12T 109.5
C11 C12 H12U 109.5
H12S C12 H12T 109.5
H12S C12 H12U 109.5
H12T C12 H12U 109.5
N1 C13 H13I 109.0
N1 C13 H13J 109.0
N1 C13 C14 112.9(5)
H13I C13 H13J 107.8
C14 C13 H13I 109.0
C14 C13 H13J 109.0
C15 C14 C13 120.0(6)
C15 C14 C19 118.3(6)
C19 C14 C13 121.6(6)
C14 C15 H15 119.6
C14 C15 C16 120.8(6)
C16 C15 H15 119.6
C15 C16 C20 121.8(6)
C17 C16 C15 119.7(6)
C17 C16 C20 118.5(6)
C16 C17 H17 119.6
C16 C17 C18 120.8(6)
C18 C17 H17 119.6
C17 C18 C19 119.0(6)
C17 C18 C23 119.6(7)
C19 C18 C23 121.4(7)
C14 C19 C18 121.4(6)
C14 C19 H19 119.3
C18 C19 H19 119.3
O5 C20 C16 112.6(7)
O6 C20 O5 123.7(7)
O6 C20 C16 123.7(8)
O5 C21 H21C 111.2
O5 C21 H21D 111.2
H21C C21 H21D 109.1
C22 C21 O5 102.7(9)
C22 C21 H21C 111.2
C22 C21 H21D 111.2
C21 C22 H22I 109.5
C21 C22 H22J 109.5
C21 C22 H22K 109.5
H22I C22 H22J 109.5
H22I C22 H22K 109.5
H22J C22 H22K 109.5
O7 C23 C18 113.6(8)
O8 C23 O7 123.6(9)
O8 C23 C18 122.8(9)
O7 C24 H24Q 112.9
O7 C24 H24R 112.9
H24Q C24 H24R 110.3
C25 C24 O7 94(2)
C25 C24 H24Q 112.9
C25 C24 H24R 112.9
C24 C25 H25A 109.5
C24 C25 H25B 109.5
C24 C25 H25C 109.5
H25A C25 H25B 109.5
H25A C25 H25C 109.5
H25B C25 H25C 109.5
C47 O9 C26 112.9(6)
C28 O10 C27 111.6(5)
C30 O11 C29 115.8(4)
C35 O12 C36 117.5(5)
C37 O13 C38 110.2(6)
C39 O14 C40 111.7(6)
O9 C26 H26A 109.8
O9 C26 H26B 109.8
O9 C26 C27 109.3(6)
H26A C26 H26B 108.3
C27 C26 H26A 109.8
C27 C26 H26B 109.8
O10 C27 C26 111.6(6)
O10 C27 H27A 109.3
O10 C27 H27B 109.3
C26 C27 H27A 109.3
C26 C27 H27B 109.3
H27A C27 H27B 108.0
O10 C28 H28A 109.5
O10 C28 H28B 109.5
O10 C28 C29 110.8(5)
H28A C28 H28B 108.1
C29 C28 H28A 109.5
C29 C28 H28B 109.5
O11 C29 C28 110.7(5)
O11 C29 H29A 109.5
O11 C29 H29B 109.5
C28 C29 H29A 109.5
C28 C29 H29B 109.5
H29A C29 H29B 108.1
O11 C30 C35 115.4(6)
C31 C30 O11 124.3(6)
C31 C30 C35 120.3(6)
C30 C31 H31 120.1
C30 C31 C32 119.8(7)
C32 C31 H31 120.1
C31 C32 H32 119.6
C33 C32 C31 120.7(7)
C33 C32 H32 119.6
C32 C33 H33 120.2
C32 C33 C34 119.6(7)
C34 C33 H33 120.2
C33 C34 H34 119.8
C35 C34 C33 120.5(7)
C35 C34 H34 119.8
O12 C35 C30 116.7(5)
O12 C35 C34 124.4(6)
C34 C35 C30 118.9(7)
O12 C36 H36A 109.8
O12 C36 H36B 109.8
O12 C36 C37 109.5(6)
H36A C36 H36B 108.2
C37 C36 H36A 109.8
C37 C36 H36B 109.8
O13 C37 C36 111.3(6)
O13 C37 H37A 109.4
O13 C37 H37B 109.4
C36 C37 H37A 109.4
C36 C37 H37B 109.4
H37A C37 H37B 108.0
O13 C38 H38A 109.4
O13 C38 H38B 109.4
O13 C38 C39 111.0(6)
H38A C38 H38B 108.0
C39 C38 H38A 109.4
C39 C38 H38B 109.4
O14 C39 C38 112.9(6)
O14 C39 H39A 109.0
O14 C39 H39B 109.0
C38 C39 H39A 109.0
C38 C39 H39B 109.0
H39A C39 H39B 107.8
O14 C40 H40A 109.3
O14 C40 H40B 109.3
O14 C40 C41 111.6(7)
H40A C40 H40B 108.0
C41 C40 H40A 109.3
C41 C40 H40B 109.3
C40 C41 H41A 108.7
C40 C41 H41B 108.7
H41A C41 H41B 107.6
C42 C41 C40 114.3(8)
C42 C41 H41A 108.7
C42 C41 H41B 108.7
C41 C42 H42A 108.9
C41 C42 H42B 108.9
C41 C42 C43 113.4(8)
H42A C42 H42B 107.7
C43 C42 H42A 108.9
C43 C42 H42B 108.9
C42 C43 H43A 109.0
C42 C43 H43B 109.0
H43A C43 H43B 107.8
C44 C43 C42 112.8(7)
C44 C43 H43A 109.0
C44 C43 H43B 109.0
C43 C44 H44A 108.8
C43 C44 H44B 108.8
C43 C44 C45 113.7(8)
H44A C44 H44B 107.7
C45 C44 H44A 108.8
C45 C44 H44B 108.8
C44 C45 H45A 107.7
C44 C45 H45B 107.7
H45A C45 H45B 107.1
C46 C45 C44 118.4(7)
C46 C45 H45A 107.7
C46 C45 H45B 107.7
C45 C46 H46A 108.6
C45 C46 H46B 108.6
C45 C46 C47 114.7(7)
H46A C46 H46B 107.6
C47 C46 H46A 108.6
C47 C46 H46B 108.6
O9 C47 C46 111.7(6)
O9 C47 H47A 109.3
O9 C47 H47B 109.3
C46 C47 H47A 109.3
C46 C47 H47B 109.3
H47A C47 H47B 107.9
C103 O101 C102 114.3(6)
C110 O103 C111 116.4(8)
C120 O105 C121 116.4(5)
C123 O107 C124 118.1(5)
H10A C101 H10B 109.5
H10A C101 H10C 109.5
H10B C101 H10C 109.5
C102 C101 H10A 109.5
C102 C101 H10B 109.5
C102 C101 H10C 109.5
O101 C102 C101 107.0(7)
O101 C102 H10D 110.3
O101 C102 H10E 110.3
C101 C102 H10D 110.3
C101 C102 H10E 110.3
H10D C102 H10E 108.6
O101 C103 C104 110.2(8)
O104 C103 O101 123.2(8)
O104 C103 C104 126.4(8)
O104 C103 C218 113.9(11)
C218 C103 O101 121.4(11)
O102 C110 O103 121.5(9)
O102 C110 C108 127.5(9)
O102 C110 C216 125.3(9)
O103 C110 C108 110.9(8)
O103 C110 C216 112.5(9)
O103 C111 H11A 109.6
O103 C111 H11B 109.6
H11A C111 H11B 108.1
C112 C111 O103 110.1(11)
C112 C111 H11A 109.6
C112 C111 H11B 109.6
C111 C112 H11C 109.5
C111 C112 H11D 109.5
C111 C112 H11E 109.5
H11C C112 H11D 109.5
H11C C112 H11E 109.5
H11D C112 H11E 109.5
C115 C114 C119 118.9(5)
C115 C114 C113 122.0(10)
C115 C114 N201 117.5(13)
C119 C114 C113 118.8(10)
C119 C114 N201 123.1(12)
C114 C115 H115 119.6
C114 C115 C116 120.9(5)
C116 C115 H115 119.6
C115 C116 C120 121.9(5)
C117 C116 C115 119.1(5)
C117 C116 C120 119.0(5)
C116 C117 H117 119.6
C116 C117 C118 120.8(5)
C118 C117 H117 119.6
C117 C118 C119 119.1(5)
C117 C118 C123 118.9(5)
C119 C118 C123 122.0(5)
C114 C119 C118 121.2(5)
C114 C119 H119 119.4
C118 C119 H119 119.4
O105 C120 C116 113.1(5)
O106 C120 O105 122.3(6)
O106 C120 C116 124.6(6)
O105 C121 H12A 110.1
O105 C121 H12B 110.1
H12A C121 H12B 108.4
C122 C121 O105 108.2(6)
C122 C121 H12A 110.1
C122 C121 H12B 110.1
C121 C122 H12C 109.5
C121 C122 H12D 109.5
C121 C122 H12E 109.5
H12C C122 H12D 109.5
H12C C122 H12E 109.5
H12D C122 H12E 109.5
O107 C123 C118 113.6(5)
O108 C123 O107 123.1(6)
O108 C123 C118 123.2(6)
O107 C124 H12F 109.5
O107 C124 H12G 109.5
O107 C124 C125 110.7(7)
H12F C124 H12G 108.1
C125 C124 H12F 109.5
C125 C124 H12G 109.5
C124 C125 H12H 109.5
C124 C125 H12I 109.5
C124 C125 H12J 109.5
H12H C125 H12I 109.5
H12H C125 H12J 109.5
H12I C125 H12J 109.5
C114 C113 H11F 106.5
C114 C113 H11G 106.5
H11F C113 H11G 106.5
N101 C113 C114 123.4(18)
N101 C113 H11F 106.5
N101 C113 H11G 106.5
C113 N101 H101 115.6
C113 N101 C106 128.7(13)
C106 N101 H101 115.6
C105 C104 C103 116.7(8)
C109 C104 C103 123.1(7)
C109 C104 C105 120.1(8)
C104 C105 H105 120.4
C106 C105 C104 119.2(8)
C106 C105 H105 120.4
C105 C106 N101 123.8(8)
C107 C106 N101 117.5(8)
C107 C106 C105 118.7(7)
C106 C107 H107 118.5
C108 C107 C106 123.0(9)
C108 C107 H107 118.5
C110 C108 C107 124.6(9)
C110 C108 C109 117.4(9)
C107 C108 C109 118.0(10)
C104 C109 H109 119.5
C108 C109 C104 121.0(8)
C108 C109 H109 119.5
C126 O109 C147 112.6(10)
C128 O110 C127 110.2(9)
C130 O111 C129 117.6(9)
C135 O112 C136 124.3(8)
C138 O113 C137 119.0(10)
C140 O114 C139 110.8(11)
O109 C126 H12K 108.7
O109 C126 H12L 108.7
O109 C126 C127 114.3(12)
H12K C126 H12L 107.6
C127 C126 H12K 108.7
C127 C126 H12L 108.7
O110 C127 C126 111.5(9)
O110 C127 H12M 109.3
O110 C127 H12N 109.3
C126 C127 H12M 109.3
C126 C127 H12N 109.3
H12M C127 H12N 108.0
O110 C128 H12O 109.3
O110 C128 H12P 109.3
O110 C128 C129 111.6(11)
H12O C128 H12P 108.0
C129 C128 H12O 109.3
C129 C128 H12P 109.3
O111 C129 C128 106.6(11)
O111 C129 H12Q 110.4
O111 C129 H12R 110.4
C128 C129 H12Q 110.4
C128 C129 H12R 110.4
H12Q C129 H12R 108.6
O111 C130 C135 115.2(9)
C131 C130 O111 124.0(10)
C131 C130 C135 120.7(11)
C130 C131 H131 120.1
C130 C131 C132 119.8(13)
C132 C131 H131 120.1
C131 C132 H132 120.7
C133 C132 C131 118.6(13)
C133 C132 H132 120.7
C132 C133 H133 119.5
C134 C133 C132 121.0(13)
C134 C133 H133 119.5
C133 C134 H134 120.1
C133 C134 C135 119.7(13)
C135 C134 H134 120.1
O112 C135 C130 117.1(9)
O112 C135 C134 122.9(11)
C130 C135 C134 120.0(12)
O112 C136 H13A 108.2
O112 C136 H13B 108.2
H13A C136 H13B 107.4
C137 C136 O112 116.3(12)
C137 C136 H13A 108.2
C137 C136 H13B 108.2
O113 C137 H13C 108.6
O113 C137 H13D 108.6
C136 C137 O113 114.7(12)
C136 C137 H13C 108.6
C136 C137 H13D 108.6
H13C C137 H13D 107.6
O113 C138 H13E 109.5
O113 C138 H13F 109.5
O113 C138 C139 110.8(12)
H13E C138 H13F 108.1
C139 C138 H13E 109.5
C139 C138 H13F 109.5
O114 C139 H13G 109.4
O114 C139 H13H 109.4
C138 C139 O114 111.3(11)
C138 C139 H13G 109.4
C138 C139 H13H 109.4
H13G C139 H13H 108.0
O114 C140 H14A 109.8
O114 C140 H14B 109.8
O114 C140 C141 109.4(11)
H14A C140 H14B 108.2
C141 C140 H14A 109.8
C141 C140 H14B 109.8
C140 C141 H14C 108.4
C140 C141 H14D 108.4
H14C C141 H14D 107.5
C142 C141 C140 115.5(12)
C142 C141 H14C 108.4
C142 C141 H14D 108.4
C141 C142 H14E 107.6
C141 C142 H14F 107.6
C141 C142 C143 118.7(13)
H14E C142 H14F 107.1
C143 C142 H14E 107.6
C143 C142 H14F 107.6
C142 C143 H14G 107.7
C142 C143 H14H 107.7
C142 C143 C144 118.6(12)
H14G C143 H14H 107.1
C144 C143 H14G 107.7
C144 C143 H14H 107.7
C143 C144 H14I 108.7
C143 C144 H14J 108.7
C143 C144 C145 114.3(12)
H14I C144 H14J 107.6
C145 C144 H14I 108.7
C145 C144 H14J 108.7
C144 C145 H14K 109.1
C144 C145 H14L 109.1
C144 C145 C146 112.4(11)
H14K C145 H14L 107.9
C146 C145 H14K 109.1
C146 C145 H14L 109.1
C145 C146 H14M 107.8
C145 C146 H14N 107.8
H14M C146 H14N 107.2
C147 C146 C145 117.9(10)
C147 C146 H14M 107.8
C147 C146 H14N 107.8
O109 C147 C146 112.3(11)
O109 C147 H14O 109.1
O109 C147 H14P 109.1
C146 C147 H14O 109.1
C146 C147 H14P 109.1
H14O C147 H14P 107.9
C114 N201 H201 123.1
C213 N201 C114 114(2)
C213 N201 H201 123.1
N201 C213 H21A 107.7
N201 C213 H21B 107.7
N201 C213 C214 118(2)
H21A C213 H21B 107.1
C214 C213 H21A 107.7
C214 C213 H21B 107.7
C215 C214 C213 121.4(15)
C215 C214 C219 120.0
C219 C214 C213 118.6(15)
C214 C215 H215 120.0
C214 C215 C216 120.0
C216 C215 H215 120.0
C215 C216 C110 122.4(10)
C217 C216 C110 117.6(10)
C217 C216 C215 120.0
C216 C217 H217 120.0
C216 C217 C218 120.0
C218 C217 H217 120.0
C103 C218 C217 112.7(13)
C103 C218 C219 125.7(13)
C219 C218 C217 120.0
C214 C219 H219 120.0
C218 C219 C214 120.0
C218 C219 H219 120.0
C226 O209 C247 128(7)
C228 O210 C227 89(5)
C230 O211 C229 119(3)
C235 O212 C236 120(3)
C238 O213 C237 107(3)
C240 O214 C239 115(4)
O209 C226 H22A 107.2
O209 C226 H22B 107.2
O209 C226 C227 120(7)
H22A C226 H22B 106.9
C227 C226 H22A 107.2
C227 C226 H22B 107.2
O210 C227 H22C 111.6
O210 C227 H22D 111.6
C226 C227 O210 101(5)
C226 C227 H22C 111.6
C226 C227 H22D 111.6
H22C C227 H22D 109.4
O210 C228 H22E 106.9
O210 C228 H22F 106.9
O210 C228 C229 122(6)
H22E C228 H22F 106.7
C229 C228 H22E 106.9
C229 C228 H22F 106.9
O211 C229 C228 104(4)
O211 C229 H22G 110.9
O211 C229 H22H 110.9
C228 C229 H22G 110.9
C228 C229 H22H 110.9
H22G C229 H22H 108.9
O211 C230 C231 126(2)
O211 C230 C235 114(2)
C231 C230 C235 120.0
C230 C231 H231 120.0
C232 C231 C230 120.0
C232 C231 H231 120.0
C231 C232 H232 120.0
C231 C232 C233 120.0
C233 C232 H232 120.0
C232 C233 H233 120.0
C232 C233 C234 120.0
C234 C233 H233 120.0
C233 C234 H234 120.0
C235 C234 C233 120.0
C235 C234 H234 120.0
O212 C235 C230 125(2)
O212 C235 C234 115(2)
C234 C235 C230 120.0
O212 C236 H23A 107.9
O212 C236 H23B 107.9
O212 C236 C237 118(4)
H23A C236 H23B 107.2
C237 C236 H23A 107.9
C237 C236 H23B 107.9
O213 C237 H23C 110.3
O213 C237 H23D 110.3
C236 C237 O213 107(4)
C236 C237 H23C 110.3
C236 C237 H23D 110.3
H23C C237 H23D 108.6
O213 C238 H23E 110.3
O213 C238 H23F 110.3
O213 C238 C239 107(3)
H23E C238 H23F 108.5
C239 C238 H23E 110.3
C239 C238 H23F 110.3
O214 C239 C238 115(3)
O214 C239 H23G 108.5
O214 C239 H23H 108.5
C238 C239 H23G 108.5
C238 C239 H23H 108.5
H23G C239 H23H 107.5
O214 C240 H24A 108.9
O214 C240 H24B 108.9
O214 C240 C241 113(5)
H24A C240 H24B 107.8
C241 C240 H24A 108.9
C241 C240 H24B 108.9
C240 C241 H24C 103.9
C240 C241 H24D 103.9
H24C C241 H24D 105.4
C242 C241 C240 133(6)
C242 C241 H24C 103.9
C242 C241 H24D 103.9
C241 C242 H24E 105.8
C241 C242 H24F 105.8
C241 C242 C243 126(5)
H24E C242 H24F 106.2
C243 C242 H24E 105.8
C243 C242 H24F 105.8
C242 C243 H24G 105.5
C242 C243 H24H 105.5
H24G C243 H24H 106.0
C244 C243 C242 127(7)
C244 C243 H24G 105.5
C244 C243 H24H 105.5
C243 C244 H24I 110.5
C243 C244 H24J 110.5
C243 C244 C245 106(7)
H24I C244 H24J 108.7
C245 C244 H24I 110.5
C245 C244 H24J 110.5
C244 C245 H24K 107.8
C244 C245 H24L 107.8
H24K C245 H24L 107.1
C246 C245 C244 118(6)
C246 C245 H24K 107.8
C246 C245 H24L 107.8
C245 C246 H24M 109.7
C245 C246 H24N 109.7
H24M C246 H24N 108.2
C247 C246 C245 110(6)
C247 C246 H24M 109.7
C247 C246 H24N 109.7
O209 C247 H24O 109.1
O209 C247 H24P 109.1
C246 C247 O209 112(4)
C246 C247 H24O 109.1
C246 C247 H24P 109.1
H24O C247 H24P 107.9

loop_
_geom_bond_atom_site_label_1
_geom_bond_atom_site_label_2
_geom_bond_distance
O1 C2 1.471(8)
O1 C3 1.337(8)
O2 C3 1.188(8)
O3 C10 1.336(9)
O3 C11 1.472(10)
O4 C10 1.188(9)
O5 C20 1.323(9)
O5 C21 1.536(10)
O6 C20 1.192(9)
O7 C23 1.327(10)
O7 C24 1.62(2)
O8 C23 1.205(10)
N1 H1 0.8800
N1 C6 1.393(8)
N1 C13 1.403(8)
C1 H1A 0.9800
C1 H1B 0.9800
C1 H1C 0.9800
C1 C2 1.424(12)
C2 H2A 0.9900
C2 H2B 0.9900
C3 C4 1.482(9)
C4 C5 1.392(8)
C4 C9 1.373(9)
C5 H5 0.9500
C5 C6 1.400(9)
C6 C7 1.385(9)
C7 H7 0.9500
C7 C8 1.371(9)
C8 C9 1.395(9)
C8 C10 1.485(10)
C9 H9 0.9500
C11 H11H 0.9900
C11 H11I 0.9900
C11 C12 1.271(14)
C12 H12S 0.9800
C12 H12T 0.9800
C12 H12U 0.9800
C13 H13I 0.9900
C13 H13J 0.9900
C13 C14 1.514(9)
C14 C15 1.375(8)
C14 C19 1.381(9)
C15 H15 0.9500
C15 C16 1.396(8)
C16 C17 1.357(9)
C16 C20 1.488(9)
C17 H17 0.9500
C17 C18 1.379(9)
C18 C19 1.385(9)
C18 C23 1.473(11)
C19 H19 0.9500
C21 H21C 0.9900
C21 H21D 0.9900
C21 C22 1.377(12)
C22 H22I 0.9800
C22 H22J 0.9800
C22 H22K 0.9800
C24 H24Q 0.9900
C24 H24R 0.9900
C24 C25 1.22(3)
C25 H25A 0.9800
C25 H25B 0.9800
C25 H25C 0.9800
O9 C26 1.419(8)
O9 C47 1.394(8)
O10 C27 1.428(7)
O10 C28 1.403(7)
O11 C29 1.436(6)
O11 C30 1.376(7)
O12 C35 1.357(7)
O12 C36 1.449(7)
O13 C37 1.401(8)
O13 C38 1.429(8)
O14 C39 1.387(9)
O14 C40 1.447(9)
C26 H26A 0.9900
C26 H26B 0.9900
C26 C27 1.476(10)
C27 H27A 0.9900
C27 H27B 0.9900
C28 H28A 0.9900
C28 H28B 0.9900
C28 C29 1.494(8)
C29 H29A 0.9900
C29 H29B 0.9900
C30 C31 1.363(9)
C30 C35 1.408(8)
C31 H31 0.9500
C31 C32 1.394(9)
C32 H32 0.9500
C32 C33 1.364(11)
C33 H33 0.9500
C33 C34 1.393(11)
C34 H34 0.9500
C34 C35 1.382(9)
C36 H36A 0.9900
C36 H36B 0.9900
C36 C37 1.477(10)
C37 H37A 0.9900
C37 H37B 0.9900
C38 H38A 0.9900
C38 H38B 0.9900
C38 C39 1.496(11)
C39 H39A 0.9900
C39 H39B 0.9900
C40 H40A 0.9900
C40 H40B 0.9900
C40 C41 1.475(12)
C41 H41A 0.9900
C41 H41B 0.9900
C41 C42 1.472(11)
C42 H42A 0.9900
C42 H42B 0.9900
C42 C43 1.541(11)
C43 H43A 0.9900
C43 H43B 0.9900
C43 C44 1.486(11)
C44 H44A 0.9900
C44 H44B 0.9900
C44 C45 1.498(11)
C45 H45A 0.9900
C45 H45B 0.9900
C45 C46 1.447(10)
C46 H46A 0.9900
C46 H46B 0.9900
C46 C47 1.490(10)
C47 H47A 0.9900
C47 H47B 0.9900
O101 C102 1.460(9)
O101 C103 1.345(9)
O102 C110 1.190(10)
O103 C110 1.333(9)
O103 C111 1.486(11)
O104 C103 1.197(10)
O105 C120 1.328(7)
O105 C121 1.471(7)
O106 C120 1.206(7)
O107 C123 1.334(7)
O107 C124 1.458(7)
O108 C123 1.220(7)
C101 H10A 0.9800
C101 H10B 0.9800
C101 H10C 0.9800
C101 C102 1.510(10)
C102 H10D 0.9900
C102 H10E 0.9900
C103 C104 1.598(13)
C103 C218 1.233(14)
C110 C108 1.345(13)
C110 C216 1.856(15)
C111 H11A 0.9900
C111 H11B 0.9900
C111 C112 1.279(14)
C112 H11C 0.9800
C112 H11D 0.9800
C112 H11E 0.9800
C114 C115 1.383(8)
C114 C119 1.383(8)
C114 C113 1.46(2)
C114 N201 1.47(3)
C115 H115 0.9500
C115 C116 1.400(8)
C116 C117 1.379(7)
C116 C120 1.469(8)
C117 H117 0.9500
C117 C118 1.388(8)
C118 C119 1.389(7)
C118 C123 1.471(8)
C119 H119 0.9500
C121 H12A 0.9900
C121 H12B 0.9900
C121 C122 1.451(9)
C122 H12C 0.9800
C122 H12D 0.9800
C122 H12E 0.9800
C124 H12F 0.9900
C124 H12G 0.9900
C124 C125 1.475(10)
C125 H12H 0.9800
C125 H12I 0.9800
C125 H12J 0.9800
C113 H11F 0.9900
C113 H11G 0.9900
C113 N101 1.20(2)
N101 H101 0.8800
N101 C106 1.430(11)
C104 C105 1.396(11)
C104 C109 1.387(13)
C105 H105 0.9500
C105 C106 1.388(11)
C106 C107 1.385(12)
C107 H107 0.9500
C107 C108 1.370(11)
C108 C109 1.378(13)
C109 H109 0.9500
O109 C126 1.393(17)
O109 C147 1.428(15)
O110 C127 1.434(12)
O110 C128 1.394(17)
O111 C129 1.478(14)
O111 C130 1.373(11)
O112 C135 1.366(14)
O112 C136 1.471(13)
O113 C137 1.400(16)
O113 C138 1.386(18)
O114 C139 1.480(17)
O114 C140 1.308(16)
C126 H12K 0.9900
C126 H12L 0.9900
C126 C127 1.495(18)
C127 H12M 0.9900
C127 H12N 0.9900
C128 H12O 0.9900
C128 H12P 0.9900
C128 C129 1.51(2)
C129 H12Q 0.9900
C129 H12R 0.9900
C130 C131 1.351(17)
C130 C135 1.387(14)
C131 H131 0.9500
C131 C132 1.43(2)
C132 H132 0.9500
C132 C133 1.38(2)
C133 H133 0.9500
C133 C134 1.37(2)
C134 H134 0.9500
C134 C135 1.390(17)
C136 H13A 0.9900
C136 H13B 0.9900
C136 C137 1.288(15)
C137 H13C 0.9900
C137 H13D 0.9900
C138 H13E 0.9900
C138 H13F 0.9900
C138 C139 1.387(17)
C139 H13G 0.9900
C139 H13H 0.9900
C140 H14A 0.9900
C140 H14B 0.9900
C140 C141 1.554(19)
C141 H14C 0.9900
C141 H14D 0.9900
C141 C142 1.472(17)
C142 H14E 0.9900
C142 H14F 0.9900
C142 C143 1.477(18)
C143 H14G 0.9900
C143 H14H 0.9900
C143 C144 1.50(2)
C144 H14I 0.9900
C144 H14J 0.9900
C144 C145 1.506(18)
C145 H14K 0.9900
C145 H14L 0.9900
C145 C146 1.514(18)
C146 H14M 0.9900
C146 H14N 0.9900
C146 C147 1.486(19)
C147 H14O 0.9900
C147 H14P 0.9900
N201 H201 0.8800
N201 C213 1.41(4)
C213 H21A 0.9900
C213 H21B 0.9900
C213 C214 1.48(3)
C214 C215 1.3900
C214 C219 1.3900
C215 H215 0.9500
C215 C216 1.3900
C216 C217 1.3900
C217 H217 0.9500
C217 C218 1.3900
C218 C219 1.3900
C219 H219 0.9500
O209 C226 0.92(8)
O209 C247 1.57(5)
O210 C227 1.76(8)
O210 C228 1.33(9)
O211 C229 1.49(5)
O211 C230 1.34(3)
O212 C235 1.37(3)
O212 C236 1.40(4)
O213 C237 1.48(6)
O213 C238 1.45(4)
O214 C239 1.43(4)
O214 C240 1.33(6)
C226 H22A 0.9900
C226 H22B 0.9900
C226 C227 1.40(8)
C227 H22C 0.9900
C227 H22D 0.9900
C228 H22E 0.9900
C228 H22F 0.9900
C228 C229 1.66(8)
C229 H22G 0.9900
C229 H22H 0.9900
C230 C231 1.3900
C230 C235 1.3900
C231 H231 0.9500
C231 C232 1.3900
C232 H232 0.9500
C232 C233 1.3900
C233 H233 0.9500
C233 C234 1.3900
C234 H234 0.9500
C234 C235 1.3900
C236 H23A 0.9900
C236 H23B 0.9900
C236 C237 1.47(6)
C237 H23C 0.9900
C237 H23D 0.9900
C238 H23E 0.9900
C238 H23F 0.9900
C238 C239 1.52(5)
C239 H23G 0.9900
C239 H23H 0.9900
C240 H24A 0.9900
C240 H24B 0.9900
C240 C241 1.54(7)
C241 H24C 0.9900
C241 H24D 0.9900
C241 C242 1.31(6)
C242 H24E 0.9900
C242 H24F 0.9900
C242 C243 1.62(9)
C243 H24G 0.9900
C243 H24H 0.9900
C243 C244 1.48(8)
C244 H24I 0.9900
C244 H24J 0.9900
C244 C245 1.58(8)
C245 H24K 0.9900
C245 H24L 0.9900
C245 C246 1.31(8)
C246 H24M 0.9900
C246 H24N 0.9900
C246 C247 1.20(6)
C247 H24O 0.9900
C247 H24P 0.9900

loop_
_geom_torsion_atom_site_label_1
_geom_torsion_atom_site_label_2
_geom_torsion_atom_site_label_3
_geom_torsion_atom_site_label_4
_geom_torsion
O1 C3 C4 C5 172.6(6)
O1 C3 C4 C9 -6.2(9)
O2 C3 C4 C5 -7.4(10)
O2 C3 C4 C9 173.7(7)
N1 C6 C7 C8 -173.1(6)
N1 C13 C14 C15 -117.8(6)
N1 C13 C14 C19 65.6(8)
C2 O1 C3 O2 3.9(11)
C2 O1 C3 C4 -176.1(6)
C3 O1 C2 C1 168.3(10)
C3 C4 C5 C6 -177.4(6)
C3 C4 C9 C8 178.8(6)
C4 C5 C6 N1 173.1(6)
C4 C5 C6 C7 -3.1(9)
C5 C4 C9 C8 0.0(9)
C5 C6 C7 C8 3.2(10)
C6 N1 C13 C14 -170.3(6)
C6 C7 C8 C9 -1.9(10)
C6 C7 C8 C10 176.3(7)
C7 C8 C9 C4 0.2(10)
C7 C8 C10 O3 8.5(11)
C7 C8 C10 O4 -170.2(8)
C9 C4 C5 C6 1.5(9)
C9 C8 C10 O3 -173.2(7)
C9 C8 C10 O4 8.1(12)
C10 O3 C11 C12 153.2(13)
C10 C8 C9 C4 -178.1(6)
C11 O3 C10 O4 -0.9(13)
C11 O3 C10 C8 -179.6(8)
C13 N1 C6 C5 9.3(10)
C13 N1 C6 C7 -174.5(6)
C13 C14 C15 C16 -177.0(5)
C13 C14 C19 C18 177.5(6)
C14 C15 C16 C17 -0.8(9)
C14 C15 C16 C20 176.5(6)
C15 C14 C19 C18 0.8(9)
C15 C16 C17 C18 1.2(9)
C15 C16 C20 O5 -8.2(10)
C15 C16 C20 O6 172.9(8)
C16 C17 C18 C19 -0.7(10)
C16 C17 C18 C23 178.0(7)
C17 C16 C20 O5 169.1(7)
C17 C16 C20 O6 -9.8(12)
C17 C18 C19 C14 -0.3(10)
C17 C18 C23 O7 -179.6(7)
C17 C18 C23 O8 1.6(14)
C19 C14 C15 C16 -0.2(9)
C19 C18 C23 O7 -0.9(12)
C19 C18 C23 O8 -179.8(9)
C20 O5 C21 C22 -123.3(10)
C20 C16 C17 C18 -176.1(6)
C21 O5 C20 O6 8.6(14)
C21 O5 C20 C16 -170.3(7)
C23 O7 C24 C25 -82(2)
C23 C18 C19 C14 -179.0(7)
C24 O7 C23 O8 6.2(18)
C24 O7 C23 C18 -172.7(11)
O9 C26 C27 O10 74.3(7)
O10 C28 C29 O11 -75.3(6)
O11 C30 C31 C32 176.8(6)
O11 C30 C35 O12 2.9(8)
O11 C30 C35 C34 -175.6(5)
O12 C36 C37 O13 80.6(7)
O13 C38 C39 O14 -72.3(8)
O14 C40 C41 C42 -70.6(9)
C26 O9 C47 C46 178.0(6)
C27 O10 C28 C29 -168.5(5)
C28 O10 C27 C26 178.9(5)
C29 O11 C30 C31 -16.5(8)
C29 O11 C30 C35 162.4(5)
C30 O11 C29 C28 -168.2(5)
C30 C31 C32 C33 -1.2(11)
C31 C30 C35 O12 -178.1(5)
C31 C30 C35 C34 3.3(9)
C31 C32 C33 C34 3.2(12)
C32 C33 C34 C35 -1.8(12)
C33 C34 C35 O12 -179.8(6)
C33 C34 C35 C30 -1.4(10)
C35 O12 C36 C37 -177.7(5)
C35 C30 C31 C32 -2.0(10)
C36 O12 C35 C30 -175.8(5)
C36 O12 C35 C34 2.7(8)
C37 O13 C38 C39 -174.9(6)
C38 O13 C37 C36 171.7(5)
C39 O14 C40 C41 180.0(7)
C40 O14 C39 C38 -178.6(6)
C40 C41 C42 C43 -168.6(7)
C41 C42 C43 C44 -168.3(7)
C42 C43 C44 C45 98.1(10)
C43 C44 C45 C46 -55.5(12)
C44 C45 C46 C47 170.8(8)
C45 C46 C47 O9 172.2(7)
C47 O9 C26 C27 170.8(6)
O101 C103 C104 C105 -172.5(7)
O101 C103 C104 C109 10.2(12)
O101 C103 C218 C217 -17.7(17)
O101 C103 C218 C219 177.0(10)
O102 C110 C108 C107 161.3(10)
O102 C110 C108 C109 -16.9(15)
O102 C110 C216 C215 175.8(11)
O102 C110 C216 C217 -2.3(16)
O103 C110 C108 C107 -16.5(14)
O103 C110 C108 C109 165.3(8)
O103 C110 C216 C215 -13.7(15)
O103 C110 C216 C217 168.2(9)
O104 C103 C104 C105 1.9(14)
O104 C103 C104 C109 -175.4(10)
O104 C103 C218 C217 176.3(10)
O104 C103 C218 C219 11(2)
C102 O101 C103 O104 -3.1(13)
C102 O101 C103 C104 171.5(7)
C102 O101 C103 C218 -167.8(13)
C103 O101 C102 C101 -175.1(7)
C103 C104 C105 C106 -176.9(8)
C103 C104 C109 C108 175.8(8)
C103 C218 C219 C214 164.4(19)
C110 O103 C111 C112 -177.9(14)
C110 C108 C109 C104 179.9(9)
C110 C216 C217 C218 178.1(15)
C111 O103 C110 O102 -2.9(15)
C111 O103 C110 C108 175.1(10)
C111 O103 C110 C216 -173.8(11)
C114 C115 C116 C117 3.0(9)
C114 C115 C116 C120 -176.9(5)
C114 C113 N101 C106 -176.3(11)
C114 N201 C213 C214 151(2)
C115 C114 C119 C118 -1.0(9)
C115 C114 C113 N101 -68(2)
C115 C114 N201 C213 -147.4(17)
C115 C116 C117 C118 -0.9(8)
C115 C116 C120 O105 -13.9(8)
C115 C116 C120 O106 166.2(6)
C116 C117 C118 C119 -2.0(8)
C116 C117 C118 C123 179.0(5)
C117 C116 C120 O105 166.3(5)
C117 C116 C120 O106 -13.7(9)
C117 C118 C119 C114 3.0(8)
C117 C118 C123 O107 -176.5(5)
C117 C118 C123 O108 3.6(9)
C119 C114 C115 C116 -2.0(9)
C119 C114 C113 N101 105.5(19)
C119 C114 N201 C213 41(3)
C119 C118 C123 O107 4.5(8)
C119 C118 C123 O108 -175.4(6)
C120 O105 C121 C122 177.1(6)
C120 C116 C117 C118 178.9(5)
C121 O105 C120 O106 -1.3(9)
C121 O105 C120 C116 178.8(6)
C123 O107 C124 C125 -84.8(8)
C123 C118 C119 C114 -178.0(5)
C124 O107 C123 O108 2.2(10)
C124 O107 C123 C118 -177.7(5)
C113 C114 C115 C116 171.9(11)
C113 C114 C119 C118 -175.1(11)
C113 C114 N201 C213 -34(7)
C113 N101 C106 C105 -15(2)
C113 N101 C106 C107 167.3(15)
N101 C106 C107 C108 177.6(9)
C104 C103 C218 C217 46(2)
C104 C103 C218 C219 -119(3)
C104 C105 C106 N101 -177.2(8)
C104 C105 C106 C107 0.2(13)
C105 C104 C109 C108 -1.4(14)
C105 C106 C107 C108 0.0(14)
C106 C107 C108 C110 -179.1(9)
C106 C107 C108 C109 -0.9(14)
C107 C108 C109 C104 1.6(14)
C108 C110 C216 C215 70(4)
C108 C110 C216 C217 -108(4)
C109 C104 C105 C106 0.5(14)
O109 C126 C127 O110 64.9(14)
O110 C128 C129 O111 -88.7(13)
O111 C130 C131 C132 179.6(9)
O111 C130 C135 O112 -0.7(12)
O111 C130 C135 C134 178.3(9)
O112 C136 C137 O113 -68.5(17)
O113 C138 C139 O114 75.1(15)
O114 C140 C141 C142 -171.6(15)
C126 O109 C147 C146 175.6(9)
C127 O110 C128 C129 -176.8(10)
C128 O110 C127 C126 176.1(12)
C129 O111 C130 C131 -9.0(13)
C129 O111 C130 C135 168.7(9)
C130 O111 C129 C128 -179.7(9)
C130 C131 C132 C133 1.8(17)
C131 C130 C135 O112 177.1(9)
C131 C130 C135 C134 -4.0(15)
C131 C132 C133 C134 -3.9(18)
C132 C133 C134 C135 2.1(19)
C133 C134 C135 O112 -179.2(10)
C133 C134 C135 C130 1.9(17)
C135 O112 C136 C137 -95.9(15)
C135 C130 C131 C132 2.1(15)
C136 O112 C135 C130 -163.5(10)
C136 O112 C135 C134 17.6(16)
C137 O113 C138 C139 164.6(12)
C138 O113 C137 C136 -161.5(13)
C139 O114 C140 C141 -168.1(11)
C140 O114 C139 C138 -168.8(15)
C140 C141 C142 C143 174.9(14)
C141 C142 C143 C144 -55(2)
C142 C143 C144 C145 -58(2)
C143 C144 C145 C146 179.2(11)
C144 C145 C146 C147 175.3(10)
C145 C146 C147 O109 72.6(14)
C147 O109 C126 C127 175.1(9)
N201 C114 C115 C116 -174.2(14)
N201 C114 C119 C118 170.7(15)
N201 C114 C113 N101 -142(10)
N201 C213 C214 C215 -101(2)
N201 C213 C214 C219 79(2)
C213 C214 C215 C216 179.8(19)
C213 C214 C219 C218 -179.8(19)
C214 C215 C216 C110 -178.0(15)
C214 C215 C216 C217 0.0
C215 C214 C219 C218 0.0
C215 C216 C217 C218 0.0
C216 C110 C108 C107 -117(5)
C216 C110 C108 C109 65(4)
C216 C217 C218 C103 -166.3(17)
C216 C217 C218 C219 0.0
C217 C218 C219 C214 0.0
C218 C103 C104 C105 62(3)
C218 C103 C104 C109 -115(3)
C219 C214 C215 C216 0.0
O209 C226 C227 O210 116(10)
O210 C228 C229 O211 -124(7)
O211 C230 C231 C232 176(3)
O211 C230 C235 O212 3(3)
O211 C230 C235 C234 -176(2)
O212 C236 C237 O213 64(5)
O213 C238 C239 O214 63(4)
O214 C240 C241 C242 -156(7)
C226 O209 C247 C246 160(9)
C227 O210 C228 C229 -170(6)
C228 O210 C227 C226 -134(6)
C229 O211 C230 C231 -1(4)
C229 O211 C230 C235 175(3)
C230 O211 C229 C228 170(4)
C230 C231 C232 C233 0.0
C231 C230 C235 O212 179(3)
C231 C230 C235 C234 0.0
C231 C232 C233 C234 0.0
C232 C233 C234 C235 0.0
C233 C234 C235 O212 -180(3)
C233 C234 C235 C230 0.0
C235 O212 C236 C237 143(4)
C235 C230 C231 C232 0.0
C236 O212 C235 C230 139(3)
C236 O212 C235 C234 -42(4)
C237 O213 C238 C239 -179(3)
C238 O213 C237 C236 175(3)
C239 O214 C240 C241 167(4)
C240 O214 C239 C238 -167(4)
C240 C241 C242 C243 -178(7)
C241 C242 C243 C244 -163(8)
C242 C243 C244 C245 32(10)
C243 C244 C245 C246 58(9)
C244 C245 C246 C247 151(6)
C245 C246 C247 O209 163(5)
C247 O209 C226 C227 137(6)
